data_4132421
loop_
_publ_author_name
'Yamakado, Takuya'
'Otsubo, Kazuya'
'Osuka, Atsuhiro'
'Saito, Shohei'

_publ_section_title
;
 Compression of a Flapping Mechanophore Accompanied by Thermal Void
 Collapse in a Crystalline Phase.
;
_journal_issue 20
_journal_name_full 'Journal of the American Chemical Society'
_journal_page_first 6245
_journal_page_last 6248
_journal_paper_doi 10.1021/jacs.8b03833
_journal_volume 140
_journal_year 2018
_chemical_formula_moiety 'C76 H100 Si4'
_chemical_formula_sum 'C76 H100 Si4'
_chemical_formula_weight 1125.91
_space_group_crystal_system triclinic
_space_group_IT_number 2
_space_group_name_Hall '-P 1'
_space_group_name_H-M_alt 'P -1'
_atom_sites_solution_hydrogens geom
_audit_creation_method SHELXL-2014/7
_cell_angle_alpha 88.530(2)
_cell_angle_beta 84.6900(10)
_cell_angle_gamma 89.064(2)
_cell_formula_units_Z 6
_cell_length_a 20.8371(4)
_cell_length_b 21.9323(4)
_cell_length_c 22.9286(4)
_cell_measurement_reflns_used 9953
_cell_measurement_temperature 90
_cell_measurement_theta_max 26.91
_cell_measurement_theta_min 2.22
_cell_volume 10429.1(3)
_computing_cell_refinement 'APEX2 (Bruker AXS, 2006)'
_computing_data_collection 'APEX2 (Bruker AXS, 2006)'
_computing_data_reduction 'SAINT (Bruker AXS, 2004)'
_computing_molecular_graphics 'XSHEL (Bruker AXS,2002)'
_computing_publication_material 'XCIF (Bruker AXS, 2001)'
_computing_structure_refinement 'SHELXL-97 (Sheldrick, 1997)'
_computing_structure_solution 'SHELXS-97 (Sheldrick, 1997)'
_diffrn_ambient_temperature 90
_diffrn_detector_area_resol_mean 8.333
_diffrn_measured_fraction_theta_full 0.982
_diffrn_measured_fraction_theta_max 0.982
_diffrn_measurement_device_type 'Bruker APEXII CCD area detector'
_diffrn_measurement_method 'phi and omega scans'
_diffrn_radiation_monochromator graphite
_diffrn_radiation_source 'fine-focus sealed tube'
_diffrn_radiation_type MoK\a
_diffrn_radiation_wavelength 0.71073
_diffrn_reflns_av_R_equivalents 0.0596
_diffrn_reflns_av_unetI/netI 0.0698
_diffrn_reflns_Laue_measured_fraction_full 0.982
_diffrn_reflns_Laue_measured_fraction_max 0.982
_diffrn_reflns_limit_h_max 18
_diffrn_reflns_limit_h_min -24
_diffrn_reflns_limit_k_max 25
_diffrn_reflns_limit_k_min -24
_diffrn_reflns_limit_l_max 26
_diffrn_reflns_limit_l_min -26
_diffrn_reflns_number 53312
_diffrn_reflns_point_group_measured_fraction_full 0.982
_diffrn_reflns_point_group_measured_fraction_max 0.982
_diffrn_reflns_theta_full 24.500
_diffrn_reflns_theta_max 24.500
_diffrn_reflns_theta_min 1.590
_exptl_absorpt_coefficient_mu 0.125
_exptl_absorpt_correction_T_max 0.981
_exptl_absorpt_correction_T_min 0.764
_exptl_absorpt_correction_type multi-scan
_exptl_absorpt_process_details
;
SADABS Sheldrick 1996
;
_exptl_crystal_colour orange
_exptl_crystal_density_diffrn 1.076
_exptl_crystal_description prism
_exptl_crystal_F_000 3672
_exptl_crystal_size_max 0.150
_exptl_crystal_size_mid 0.150
_exptl_crystal_size_min 0.150
_refine_diff_density_max 1.015
_refine_diff_density_min -0.459
_refine_diff_density_rms 0.111
_refine_ls_extinction_method none
_refine_ls_goodness_of_fit_ref 1.072
_refine_ls_hydrogen_treatment constr
_refine_ls_matrix_type full
_refine_ls_number_parameters 2357
_refine_ls_number_reflns 34108
_refine_ls_number_restraints 690
_refine_ls_restrained_S_all 1.063
_refine_ls_R_factor_all 0.1366
_refine_ls_R_factor_gt 0.1096
_refine_ls_shift/su_max 0.001
_refine_ls_shift/su_mean 0.000
_refine_ls_structure_factor_coef Fsqd
_refine_ls_weighting_details 'w=1/[\s^2^(Fo^2^)+(0.0935P)^2^+80.0000P] where P=(Fo^2^+2Fc^2^)/3'
_refine_ls_weighting_scheme calc
_refine_ls_wR_factor_gt 0.2708
_refine_ls_wR_factor_ref 0.2878
_reflns_Friedel_coverage 0.000
_reflns_number_gt 26058
_reflns_number_total 34108
_reflns_threshold_expression 'I > 2\s(I)'
_cod_data_source_file ja8b03833_si_003.cif
_cod_data_source_block 70916TY_0m_a
_cod_database_code 4132421
_shelx_shelxl_version_number 2014/7
_shelx_space_group_comment
;
The symmetry employed for this shelxl refinement is uniquely defined
by the following loop, which should always be used as a source of
symmetry information in preference to the above space-group names.
They are only intended as comments.
;
_shelx_estimated_absorpt_t_min 0.981
_shelx_estimated_absorpt_t_max 0.981

loop_
_space_group_symop_operation_xyz
'x, y, z'
'-x, -y, -z'

loop_
_atom_site_label
_atom_site_type_symbol
_atom_site_fract_x
_atom_site_fract_y
_atom_site_fract_z
_atom_site_U_iso_or_equiv
_atom_site_adp_type
_atom_site_occupancy
_atom_site_site_symmetry_order
_atom_site_calc_flag
_atom_site_refinement_flags_posn
_atom_site_refinement_flags_adp
_atom_site_refinement_flags_occupancy
_atom_site_disorder_assembly
_atom_site_disorder_group
C1 C 0.8149(3) 0.3368(3) -0.2706(3) 0.0263(14) Uani 1 1 d . . . . .
H1 H 0.8396 0.3542 -0.3036 0.032 Uiso 1 1 calc R U . . .
C2 C 0.8455(3) 0.3152(3) -0.2239(3) 0.0246(13) Uani 1 1 d . . . . .
H2 H 0.8911 0.3173 -0.2248 0.030 Uiso 1 1 calc R U . . .
C3 C 0.8090(3) 0.2894(2) -0.1740(2) 0.0191(12) Uani 1 1 d . . . . .
C4 C 0.8400(3) 0.2670(2) -0.1238(2) 0.0130(11) Uani 1 1 d . U . . .
C5 C 0.8025(3) 0.2427(2) -0.0745(2) 0.0170(11) Uani 1 1 d . . . . .
C6 C 0.8316(3) 0.2188(2) -0.0244(2) 0.0151(11) Uani 1 1 d . . . . .
H3 H 0.8773 0.2173 -0.0255 0.018 Uiso 1 1 calc R U . . .
C7 C 0.7959(3) 0.1981(2) 0.0250(2) 0.0182(12) Uani 1 1 d . . . . .
C8 C 0.8306(3) 0.1737(2) 0.0748(2) 0.0183(12) Uani 1 1 d . . . . .
H4 H 0.8594 0.1402 0.0671 0.022 Uiso 1 1 calc R U . . .
C9 C 0.8249(3) 0.1944(2) 0.1293(2) 0.0191(12) Uani 1 1 d . . . . .
H5 H 0.8489 0.1736 0.1571 0.023 Uiso 1 1 calc R U . . .
C10 C 0.7841(3) 0.2477(2) 0.1502(2) 0.0163(11) Uani 1 1 d . . . . .
C11 C 0.8148(3) 0.2961(2) 0.1713(2) 0.0154(11) Uani 1 1 d . . . . .
H6 H 0.8600 0.2938 0.1736 0.019 Uiso 1 1 calc R U . . .
C12 C 0.7807(3) 0.3496(2) 0.1896(2) 0.0171(11) Uani 1 1 d . . . . .
C13 C 0.8140(3) 0.4007(2) 0.2101(2) 0.0152(11) Uani 1 1 d . . . . .
C14 C 0.7794(3) 0.4558(3) 0.2243(2) 0.0184(12) Uani 1 1 d . . . . .
C15 C 0.8116(3) 0.5075(3) 0.2429(3) 0.0235(13) Uani 1 1 d . . . . .
H7 H 0.8567 0.5054 0.2462 0.028 Uiso 1 1 calc R U . . .
C16 C 0.7781(3) 0.5600(3) 0.2561(3) 0.0259(13) Uani 1 1 d . . . . .
H8 H 0.8002 0.5944 0.2683 0.031 Uiso 1 1 calc R U . . .
C17 C 0.7110(3) 0.5638(3) 0.2520(3) 0.0241(13) Uani 1 1 d . . . . .
H9 H 0.6883 0.6008 0.2612 0.029 Uiso 1 1 calc R U . . .
C18 C 0.6787(3) 0.5150(3) 0.2348(2) 0.0204(12) Uani 1 1 d . . . . .
H10 H 0.6335 0.5182 0.2320 0.025 Uiso 1 1 calc R U . . .
C19 C 0.7121(3) 0.4587(3) 0.2208(2) 0.0172(11) Uani 1 1 d . . . . .
C20 C 0.6784(3) 0.4064(2) 0.2050(2) 0.0151(11) Uani 1 1 d . . . . .
C21 C 0.7129(3) 0.3528(2) 0.1879(2) 0.0152(11) Uani 1 1 d . . . . .
C22 C 0.6814(3) 0.3006(2) 0.1687(2) 0.0170(11) Uani 1 1 d . . . . .
H11 H 0.6358 0.3013 0.1689 0.020 Uiso 1 1 calc R U . . .
C23 C 0.7158(3) 0.2491(2) 0.1497(2) 0.0174(12) Uani 1 1 d . . . . .
C24 C 0.6790(3) 0.1971(2) 0.1305(2) 0.0188(12) Uani 1 1 d . . . . .
H12 H 0.6490 0.1784 0.1589 0.023 Uiso 1 1 calc R U . . .
C25 C 0.6845(3) 0.1744(2) 0.0769(2) 0.0172(12) Uani 1 1 d . . . . .
H13 H 0.6588 0.1403 0.0707 0.021 Uiso 1 1 calc R U . . .
C26 C 0.7270(3) 0.1978(2) 0.0261(2) 0.0163(11) Uani 1 1 d . . . . .
C27 C 0.6980(3) 0.2183(2) -0.0224(2) 0.0180(12) Uani 1 1 d . . . . .
H14 H 0.6525 0.2165 -0.0219 0.022 Uiso 1 1 calc R U . . .
C28 C 0.7345(3) 0.2422(2) -0.0733(2) 0.0156(11) Uani 1 1 d . . . . .
C29 C 0.7035(3) 0.2638(2) -0.1225(2) 0.0134(11) Uani 1 1 d . U . . .
C30 C 0.7411(3) 0.2873(2) -0.1728(2) 0.0180(12) Uani 1 1 d . . . . .
C31 C 0.7112(3) 0.3098(3) -0.2227(3) 0.0231(13) Uani 1 1 d . . . . .
H15 H 0.6657 0.3081 -0.2230 0.028 Uiso 1 1 calc R U . . .
C32 C 0.7479(3) 0.3339(3) -0.2705(3) 0.0272(14) Uani 1 1 d . . . . .
H16 H 0.7276 0.3486 -0.3036 0.033 Uiso 1 1 calc R U . . .
C33 C 0.9077(3) 0.2694(2) -0.1243(2) 0.0171(12) Uani 1 1 d . . . . .
C34 C 0.9656(3) 0.2722(3) -0.1233(2) 0.0214(13) Uani 1 1 d . . . . .
Si1 Si 1.05122(9) 0.27564(9) -0.11165(11) 0.0423(5) Uani 1 1 d . . . . .
C35 C 1.0694(3) 0.3580(3) -0.0985(3) 0.0355(16) Uani 1 1 d . . . . .
H229 H 1.1163 0.3608 -0.0928 0.043 Uiso 1 1 calc R U . . .
C36 C 1.0550(4) 0.4010(3) -0.1512(4) 0.0455(19) Uani 1 1 d . . . . .
H230 H 1.0795 0.3869 -0.1870 0.068 Uiso 1 1 calc R U . . .
H231 H 1.0088 0.4004 -0.1562 0.068 Uiso 1 1 calc R U . . .
H232 H 1.0675 0.4427 -0.1435 0.068 Uiso 1 1 calc R U . . .
C37 C 1.0307(4) 0.3810(4) -0.0438(4) 0.0471(19) Uani 1 1 d . . . . .
H233 H 1.0391 0.3546 -0.0101 0.071 Uiso 1 1 calc R U . . .
H234 H 1.0434 0.4228 -0.0366 0.071 Uiso 1 1 calc R U . . .
H235 H 0.9846 0.3805 -0.0493 0.071 Uiso 1 1 calc R U . . .
C38 C 1.0459(5) 0.2283(5) -0.0328(5) 0.031(2) Uani 0.629(12) 1 d . U P A 1
H257 H 1.0129 0.2487 -0.0050 0.037 Uiso 0.629(12) 1 calc R U P A 1
C39 C 1.1106(7) 0.2275(8) -0.0061(7) 0.032(3) Uani 0.629(12) 1 d . U P A 1
H258 H 1.1239 0.2695 -0.0007 0.049 Uiso 0.629(12) 1 calc R U P A 1
H259 H 1.1061 0.2058 0.0319 0.049 Uiso 0.629(12) 1 calc R U P A 1
H260 H 1.1432 0.2067 -0.0324 0.049 Uiso 0.629(12) 1 calc R U P A 1
C40 C 1.0243(6) 0.1630(5) -0.0415(6) 0.041(3) Uani 0.629(12) 1 d . U P A 1
H261 H 0.9828 0.1641 -0.0586 0.061 Uiso 0.629(12) 1 calc R U P A 1
H262 H 1.0566 0.1421 -0.0679 0.061 Uiso 0.629(12) 1 calc R U P A 1
H263 H 1.0195 0.1411 -0.0036 0.061 Uiso 0.629(12) 1 calc R U P A 1
C41 C 1.1056(5) 0.2356(4) -0.1638(4) 0.026(3) Uani 0.637(13) 1 d . . P A 1
H264 H 1.1393 0.2148 -0.1418 0.032 Uiso 0.637(13) 1 calc R U P A 1
C42 C 1.1404(9) 0.2787(13) -0.2109(12) 0.037(4) Uani 0.637(13) 1 d . U P A 1
H265 H 1.1629 0.3103 -0.1916 0.055 Uiso 0.637(13) 1 calc R U P A 1
H266 H 1.1717 0.2551 -0.2361 0.055 Uiso 0.637(13) 1 calc R U P A 1
H267 H 1.1087 0.2978 -0.2348 0.055 Uiso 0.637(13) 1 calc R U P A 1
C43 C 1.0710(5) 0.1866(5) -0.1947(6) 0.033(3) Uani 0.637(13) 1 d . U P A 1
H268 H 1.0488 0.1590 -0.1654 0.050 Uiso 0.637(13) 1 calc R U P A 1
H269 H 1.0394 0.2060 -0.2187 0.050 Uiso 0.637(13) 1 calc R U P A 1
H270 H 1.1025 0.1633 -0.2199 0.050 Uiso 0.637(13) 1 calc R U P A 1
C229 C 1.0897(9) 0.2195(8) -0.0777(7) 0.029(3) Uani 0.371(12) 1 d . U P A 2
H292 H 1.1340 0.2141 -0.0978 0.035 Uiso 0.371(12) 1 calc R U P A 2
C230 C 1.0540(12) 0.1558(10) -0.0741(11) 0.048(4) Uani 0.371(12) 1 d . U P A 2
H293 H 1.0502 0.1416 -0.1138 0.072 Uiso 0.371(12) 1 calc R U P A 2
H294 H 1.0789 0.1258 -0.0527 0.072 Uiso 0.371(12) 1 calc R U P A 2
H295 H 1.0109 0.1607 -0.0536 0.072 Uiso 0.371(12) 1 calc R U P A 2
C231 C 1.0946(13) 0.2396(12) -0.0167(11) 0.028(5) Uani 0.371(12) 1 d . U P A 2
H296 H 1.1165 0.2789 -0.0178 0.043 Uiso 0.371(12) 1 calc R U P A 2
H297 H 1.0513 0.2440 0.0034 0.043 Uiso 0.371(12) 1 calc R U P A 2
H298 H 1.1193 0.2092 0.0043 0.043 Uiso 0.371(12) 1 calc R U P A 2
C232 C 1.0825(9) 0.2667(8) -0.2040(8) 0.032(3) Uani 0.363(13) 1 d . U P A 2
H299 H 1.0601 0.2988 -0.2266 0.038 Uiso 0.363(13) 1 calc R U P A 2
C233 C 1.0665(10) 0.2037(9) -0.2269(10) 0.034(4) Uani 0.363(13) 1 d . U P A 2
H300 H 1.0200 0.1971 -0.2201 0.050 Uiso 0.363(13) 1 calc R U P A 2
H301 H 1.0797 0.2023 -0.2690 0.050 Uiso 0.363(13) 1 calc R U P A 2
H302 H 1.0895 0.1718 -0.2063 0.050 Uiso 0.363(13) 1 calc R U P A 2
C234 C 1.1559(18) 0.276(2) -0.215(2) 0.035(5) Uani 0.363(13) 1 d . U P A 2
H303 H 1.1669 0.3158 -0.2009 0.053 Uiso 0.363(13) 1 calc R U P A 2
H304 H 1.1786 0.2438 -0.1946 0.053 Uiso 0.363(13) 1 calc R U P A 2
H305 H 1.1688 0.2742 -0.2574 0.053 Uiso 0.363(13) 1 calc R U P A 2
C44 C 0.8815(3) 0.3957(3) 0.2159(2) 0.0189(12) Uani 1 1 d . U . . .
C45 C 0.9380(3) 0.3884(3) 0.2224(2) 0.0217(13) Uani 1 1 d . . . . .
Si2 Si 1.02522(8) 0.37949(8) 0.23133(7) 0.0247(4) Uani 1 1 d . . . . .
C46 C 1.0416(3) 0.2995(3) 0.2605(3) 0.0335(16) Uani 1 1 d . . . . .
H49 H 1.0878 0.2899 0.2477 0.040 Uiso 1 1 calc R U . . .
C47 C 1.0015(4) 0.2505(3) 0.2341(4) 0.0434(18) Uani 1 1 d . . . . .
H50 H 1.0056 0.2553 0.1913 0.065 Uiso 1 1 calc R U . . .
H51 H 1.0173 0.2099 0.2452 0.065 Uiso 1 1 calc R U . . .
H52 H 0.9561 0.2553 0.2490 0.065 Uiso 1 1 calc R U . . .
C48 C 1.0340(4) 0.2906(4) 0.3272(3) 0.049(2) Uani 1 1 d . . . . .
H53 H 1.0591 0.3213 0.3451 0.073 Uiso 1 1 calc R U . . .
H54 H 0.9884 0.2951 0.3416 0.073 Uiso 1 1 calc R U . . .
H55 H 1.0495 0.2497 0.3378 0.073 Uiso 1 1 calc R U . . .
C49 C 1.0704(3) 0.3917(3) 0.1565(3) 0.0294(14) Uani 1 1 d . . . . .
H56 H 1.1147 0.4049 0.1632 0.035 Uiso 1 1 calc R U . . .
C50 C 1.0402(3) 0.4436(3) 0.1207(3) 0.0360(16) Uani 1 1 d . . . . .
H57 H 1.0350 0.4803 0.1443 0.054 Uiso 1 1 calc R U . . .
H58 H 1.0685 0.4524 0.0850 0.054 Uiso 1 1 calc R U . . .
H59 H 0.9980 0.4310 0.1100 0.054 Uiso 1 1 calc R U . . .
C51 C 1.0784(3) 0.3345(3) 0.1195(3) 0.0348(16) Uani 1 1 d . . . . .
H60 H 1.0975 0.3015 0.1421 0.052 Uiso 1 1 calc R U . . .
H61 H 1.0362 0.3220 0.1088 0.052 Uiso 1 1 calc R U . . .
H62 H 1.1067 0.3434 0.0838 0.052 Uiso 1 1 calc R U . . .
C52 C 1.0466(4) 0.4373(4) 0.2859(3) 0.0409(18) Uani 1 1 d . . . . .
H63 H 1.0835 0.4190 0.3056 0.049 Uiso 1 1 calc R U . . .
C53 C 1.0701(5) 0.4972(4) 0.2592(4) 0.067(3) Uani 1 1 d . . . . .
H64 H 1.1047 0.4897 0.2281 0.100 Uiso 1 1 calc R U . . .
H65 H 1.0344 0.5192 0.2426 0.100 Uiso 1 1 calc R U . . .
H66 H 1.0867 0.5218 0.2894 0.100 Uiso 1 1 calc R U . . .
C54 C 0.9925(4) 0.4479(4) 0.3347(3) 0.0433(18) Uani 1 1 d . . . . .
H67 H 0.9777 0.4086 0.3516 0.065 Uiso 1 1 calc R U . . .
H68 H 1.0087 0.4723 0.3653 0.065 Uiso 1 1 calc R U . . .
H69 H 0.9565 0.4697 0.3185 0.065 Uiso 1 1 calc R U . . .
C55 C 0.6093(3) 0.4089(2) 0.2089(2) 0.0166(12) Uani 1 1 d . . . . .
C56 C 0.5514(3) 0.4147(3) 0.2160(2) 0.0219(13) Uani 1 1 d . . . . .
Si3 Si 0.46600(8) 0.43287(8) 0.24100(7) 0.0227(4) Uani 1 1 d . . . . .
C57 C 0.4141(3) 0.4181(3) 0.1801(3) 0.0321(15) Uani 1 1 d . . . . .
H327 H 0.3691 0.4313 0.1937 0.039 Uiso 1 1 calc R U . . .
C58 C 0.4349(4) 0.4561(4) 0.1244(3) 0.0458(19) Uani 1 1 d . . . . .
H70 H 0.4365 0.4992 0.1342 0.069 Uiso 1 1 calc R U . . .
H71 H 0.4777 0.4423 0.1082 0.069 Uiso 1 1 calc R U . . .
H72 H 0.4038 0.4509 0.0954 0.069 Uiso 1 1 calc R U . . .
C59 C 0.4117(4) 0.3509(3) 0.1646(4) 0.0425(18) Uani 1 1 d . . . . .
H73 H 0.3984 0.3266 0.2000 0.064 Uiso 1 1 calc R U . . .
H74 H 0.3806 0.3458 0.1356 0.064 Uiso 1 1 calc R U . . .
H75 H 0.4545 0.3372 0.1484 0.064 Uiso 1 1 calc R U . . .
C60 C 0.4437(3) 0.3812(3) 0.3067(3) 0.0272(14) Uani 1 1 d . . . . .
H328 H 0.4393 0.3396 0.2908 0.033 Uiso 1 1 calc R U . . .
C61 C 0.4959(3) 0.3751(3) 0.3499(3) 0.0321(15) Uani 1 1 d . . . . .
H76 H 0.5374 0.3648 0.3285 0.048 Uiso 1 1 calc R U . . .
H77 H 0.4994 0.4138 0.3697 0.048 Uiso 1 1 calc R U . . .
H78 H 0.4841 0.3428 0.3791 0.048 Uiso 1 1 calc R U . . .
C62 C 0.3780(3) 0.3972(3) 0.3382(3) 0.0366(16) Uani 1 1 d . . . . .
H79 H 0.3458 0.4008 0.3096 0.055 Uiso 1 1 calc R U . . .
H80 H 0.3653 0.3650 0.3673 0.055 Uiso 1 1 calc R U . . .
H81 H 0.3806 0.4361 0.3579 0.055 Uiso 1 1 calc R U . . .
C63 C 0.4648(3) 0.5175(3) 0.2569(3) 0.0295(14) Uani 1 1 d . . . . .
H329 H 0.4899 0.5377 0.2227 0.035 Uiso 1 1 calc R U . . .
C64 C 0.4991(3) 0.5333(3) 0.3112(3) 0.0348(16) Uani 1 1 d . . . . .
H82 H 0.5420 0.5141 0.3085 0.052 Uiso 1 1 calc R U . . .
H83 H 0.5031 0.5776 0.3129 0.052 Uiso 1 1 calc R U . . .
H84 H 0.4738 0.5181 0.3467 0.052 Uiso 1 1 calc R U . . .
C65 C 0.3978(4) 0.5471(4) 0.2607(4) 0.0462(19) Uani 1 1 d . . . . .
H85 H 0.3763 0.5369 0.2261 0.069 Uiso 1 1 calc R U . . .
H86 H 0.3725 0.5319 0.2961 0.069 Uiso 1 1 calc R U . . .
H87 H 0.4018 0.5915 0.2624 0.069 Uiso 1 1 calc R U . . .
C66 C 0.6358(3) 0.2631(2) -0.1210(2) 0.0155(11) Uani 1 1 d . . . . .
C67 C 0.5771(3) 0.2613(3) -0.1193(2) 0.0216(13) Uani 1 1 d . . . . .
Si4 Si 0.48944(10) 0.25473(11) -0.12136(10) 0.0459(6) Uani 1 1 d . . . . .
C68 C 0.4696(4) 0.1694(5) -0.1112(4) 0.069(3) Uani 1 1 d . . . . .
H236 H 0.4245 0.1665 -0.0923 0.082 Uiso 1 1 calc R U . . .
C69 C 0.5137(6) 0.1365(5) -0.0706(5) 0.083(3) Uani 1 1 d . . . . .
H237 H 0.5121 0.1578 -0.0334 0.125 Uiso 1 1 calc R U . . .
H238 H 0.4993 0.0945 -0.0633 0.125 Uiso 1 1 calc R U . . .
H239 H 0.5580 0.1362 -0.0891 0.125 Uiso 1 1 calc R U . . .
C70 C 0.4721(6) 0.1366(6) -0.1688(4) 0.102(5) Uani 1 1 d . . . . .
H240 H 0.4438 0.1577 -0.1948 0.152 Uiso 1 1 calc R U . . .
H241 H 0.5164 0.1363 -0.1873 0.152 Uiso 1 1 calc R U . . .
H242 H 0.4577 0.0945 -0.1615 0.152 Uiso 1 1 calc R U . . .
C71 C 0.4618(8) 0.2810(9) -0.1895(7) 0.043(4) Uani 0.512(19) 1 d . U P B 1
H271 H 0.4224 0.2581 -0.1970 0.052 Uiso 0.512(19) 1 calc R U P B 1
C243 C 0.5324(12) 0.2685(15) -0.2520(14) 0.047(6) Uani 0.488(19) 1 d . U P B 2
H272 H 0.5754 0.2608 -0.2389 0.071 Uiso 0.488(19) 1 calc R U P B 2
H273 H 0.5122 0.2295 -0.2585 0.071 Uiso 0.488(19) 1 calc R U P B 2
H274 H 0.5363 0.2927 -0.2886 0.071 Uiso 0.488(19) 1 calc R U P B 2
C73 C 0.4448(8) 0.3504(11) -0.1864(11) 0.072(6) Uani 0.512(19) 1 d . U P B 1
H275 H 0.4120 0.3573 -0.1537 0.108 Uiso 0.512(19) 1 calc R U P B 1
H276 H 0.4836 0.3732 -0.1803 0.108 Uiso 0.512(19) 1 calc R U P B 1
H277 H 0.4282 0.3643 -0.2231 0.108 Uiso 0.512(19) 1 calc R U P B 1
C241 C 0.4897(9) 0.3044(9) -0.2036(9) 0.044(4) Uani 0.488(19) 1 d . U P B 2
H306 H 0.5111 0.3442 -0.1989 0.053 Uiso 0.488(19) 1 calc R U P B 2
C242 C 0.4246(10) 0.3180(10) -0.2189(9) 0.059(6) Uani 0.488(19) 1 d . U P B 2
H307 H 0.4008 0.3402 -0.1870 0.088 Uiso 0.488(19) 1 calc R U P B 2
H308 H 0.4266 0.3431 -0.2550 0.088 Uiso 0.488(19) 1 calc R U P B 2
H309 H 0.4025 0.2798 -0.2249 0.088 Uiso 0.488(19) 1 calc R U P B 2
C72 C 0.5121(11) 0.2735(15) -0.2403(11) 0.050(7) Uani 0.512(19) 1 d . U P B 1
H310 H 0.5242 0.2303 -0.2438 0.075 Uiso 0.512(19) 1 calc R U P B 1
H311 H 0.4948 0.2882 -0.2764 0.075 Uiso 0.512(19) 1 calc R U P B 1
H312 H 0.5502 0.2971 -0.2337 0.075 Uiso 0.512(19) 1 calc R U P B 1
C74 C 0.4464(7) 0.2907(7) -0.0543(8) 0.044(4) Uani 0.64(2) 1 d . U P B 2
H336 H 0.4010 0.2988 -0.0637 0.052 Uiso 0.64(2) 1 calc R U P B 2
C75 C 0.4754(9) 0.3528(8) -0.0457(11) 0.080(6) Uani 0.64(2) 1 d . U P B 2
H337 H 0.4780 0.3762 -0.0828 0.119 Uiso 0.64(2) 1 calc R U P B 2
H338 H 0.4483 0.3749 -0.0159 0.119 Uiso 0.64(2) 1 calc R U P B 2
H339 H 0.5188 0.3471 -0.0330 0.119 Uiso 0.64(2) 1 calc R U P B 2
C76 C 0.4417(7) 0.2526(7) 0.0033(6) 0.049(4) Uani 0.64(2) 1 d . U P B 2
H340 H 0.4229 0.2129 -0.0032 0.074 Uiso 0.64(2) 1 calc R U P B 2
H341 H 0.4849 0.2464 0.0163 0.074 Uiso 0.64(2) 1 calc R U P B 2
H342 H 0.4143 0.2742 0.0334 0.074 Uiso 0.64(2) 1 calc R U P B 2
C248 C 0.4517(14) 0.2922(18) -0.0080(14) 0.063(7) Uani 0.36(2) 1 d . U P B 1
H343 H 0.4341 0.2509 -0.0047 0.095 Uiso 0.36(2) 1 calc R U P B 1
H344 H 0.4961 0.2911 0.0028 0.095 Uiso 0.36(2) 1 calc R U P B 1
H345 H 0.4254 0.3191 0.0184 0.095 Uiso 0.36(2) 1 calc R U P B 1
C249 C 0.4786(16) 0.3804(14) -0.0740(11) 0.061(7) Uani 0.36(2) 1 d . U P B 1
H346 H 0.4789 0.3975 -0.1139 0.091 Uiso 0.36(2) 1 calc R U P B 1
H347 H 0.4520 0.4064 -0.0469 0.091 Uiso 0.36(2) 1 calc R U P B 1
H348 H 0.5228 0.3784 -0.0625 0.091 Uiso 0.36(2) 1 calc R U P B 1
C247 C 0.4509(16) 0.3165(17) -0.0718(14) 0.053(6) Uani 0.36(2) 1 d . U P B 1
H349 H 0.4047 0.3207 -0.0800 0.064 Uiso 0.36(2) 1 calc R U P B 1
C77 C 0.7036(3) -0.0891(3) 0.2052(2) 0.0219(13) Uani 1 1 d . . . . .
H17 H 0.6795 -0.1225 0.1938 0.026 Uiso 1 1 calc R U . . .
C78 C 0.6734(3) -0.0350(2) 0.2185(2) 0.0168(11) Uani 1 1 d . . . . .
H18 H 0.6282 -0.0310 0.2164 0.020 Uiso 1 1 calc R U . . .
C79 C 0.7089(3) 0.0160(2) 0.2355(2) 0.0153(11) Uani 1 1 d . . . . .
C80 C 0.6779(3) 0.0713(3) 0.2495(2) 0.0179(12) Uani 1 1 d . . . . .
C81 C 0.7138(3) 0.1213(2) 0.2679(2) 0.0161(11) Uani 1 1 d . . . . .
C82 C 0.6836(3) 0.1770(2) 0.2858(2) 0.0163(11) Uani 1 1 d . . . . .
H19 H 0.6384 0.1815 0.2843 0.020 Uiso 1 1 calc R U . . .
C83 C 0.7172(3) 0.2251(2) 0.3054(2) 0.0144(11) Uani 1 1 d . . . . .
C84 C 0.6799(3) 0.2793(2) 0.3265(2) 0.0154(11) Uani 1 1 d . . . . .
H20 H 0.6541 0.2998 0.2998 0.018 Uiso 1 1 calc R U . . .
C85 C 0.6796(3) 0.3015(2) 0.3799(2) 0.0158(11) Uani 1 1 d . . . . .
H21 H 0.6529 0.3363 0.3882 0.019 Uiso 1 1 calc R U . . .
C86 C 0.7170(3) 0.2774(2) 0.4279(2) 0.0153(11) Uani 1 1 d . . . . .
C87 C 0.6841(3) 0.2557(2) 0.4781(2) 0.0146(11) Uani 1 1 d . . . . .
H22 H 0.6385 0.2536 0.4798 0.018 Uiso 1 1 calc R U . . .
C88 C 0.7154(3) 0.2359(2) 0.5284(2) 0.0139(11) Uani 1 1 d . . . . .
C89 C 0.6807(3) 0.2112(2) 0.5791(2) 0.0150(11) Uani 1 1 d . . . . .
C90 C 0.7131(3) 0.1957(2) 0.6296(2) 0.0148(11) Uani 1 1 d . . . . .
C91 C 0.6790(3) 0.1712(3) 0.6816(2) 0.0193(12) Uani 1 1 d . . . . .
H23 H 0.6341 0.1638 0.6825 0.023 Uiso 1 1 calc R U . . .
C92 C 0.7104(3) 0.1582(3) 0.7300(2) 0.0218(12) Uani 1 1 d . . . . .
H24 H 0.6872 0.1423 0.7645 0.026 Uiso 1 1 calc R U . . .
C93 C 0.7770(3) 0.1681(3) 0.7294(2) 0.0207(12) Uani 1 1 d . . . . .
H25 H 0.7982 0.1582 0.7634 0.025 Uiso 1 1 calc R U . . .
C94 C 0.8116(3) 0.1917(3) 0.6807(2) 0.0193(12) Uani 1 1 d . . . . .
H26 H 0.8564 0.1984 0.6813 0.023 Uiso 1 1 calc R U . . .
C95 C 0.7807(3) 0.2063(2) 0.6290(2) 0.0156(11) Uani 1 1 d . . . . .
C96 C 0.8153(3) 0.2305(2) 0.5778(2) 0.0157(11) Uani 1 1 d . . . . .
C97 C 0.7831(3) 0.2436(2) 0.5272(2) 0.0147(11) Uani 1 1 d . . . . .
C98 C 0.8168(3) 0.2651(2) 0.4734(2) 0.0157(11) Uani 1 1 d . . . . .
H27 H 0.8622 0.2697 0.4716 0.019 Uiso 1 1 calc R U . . .
C99 C 0.7859(3) 0.2793(2) 0.4247(2) 0.0163(11) Uani 1 1 d . . . . .
C100 C 0.8261(3) 0.2984(2) 0.3706(2) 0.0179(12) Uani 1 1 d . . . . .
H28 H 0.8544 0.3315 0.3734 0.021 Uiso 1 1 calc R U . . .
C101 C 0.8256(3) 0.2729(2) 0.3187(2) 0.0154(11) Uani 1 1 d . . . . .
H29 H 0.8536 0.2899 0.2876 0.018 Uiso 1 1 calc R U . . .
C102 C 0.7859(3) 0.2203(2) 0.3040(2) 0.0168(11) Uani 1 1 d . . . . .
C103 C 0.8163(3) 0.1666(2) 0.2865(2) 0.0152(11) Uani 1 1 d . . . . .
H30 H 0.8619 0.1637 0.2859 0.018 Uiso 1 1 calc R U . . .
C104 C 0.7823(3) 0.1158(2) 0.2693(2) 0.0156(11) Uani 1 1 d . . . . .
C105 C 0.8133(3) 0.0604(2) 0.2537(2) 0.0153(11) Uani 1 1 d . . . . .
C106 C 0.7769(3) 0.0094(3) 0.2374(2) 0.0182(12) Uani 1 1 d . . . . .
C107 C 0.8064(3) -0.0485(2) 0.2246(2) 0.0191(12) Uani 1 1 d . . . . .
H31 H 0.8513 -0.0542 0.2276 0.023 Uiso 1 1 calc R U . . .
C108 C 0.7710(3) -0.0955(3) 0.2084(3) 0.0236(13) Uani 1 1 d . . . . .
H32 H 0.7918 -0.1333 0.1989 0.028 Uiso 1 1 calc R U . . .
C109 C 0.6099(3) 0.0799(2) 0.2455(2) 0.0176(12) Uani 1 1 d . . . . .
C110 C 0.5536(3) 0.0903(3) 0.2413(3) 0.0205(12) Uani 1 1 d . . . . .
Si5 Si 0.46914(7) 0.11610(7) 0.23542(7) 0.0191(3) Uani 1 1 d . . . . .
C111 C 0.4501(3) 0.1129(3) 0.1568(3) 0.0255(13) Uani 1 1 d . . . . .
H330 H 0.4355 0.0704 0.1507 0.031 Uiso 1 1 calc R U . . .
C112 C 0.3941(3) 0.1558(3) 0.1440(3) 0.0329(15) Uani 1 1 d . . . . .
H88 H 0.3572 0.1481 0.1728 0.049 Uiso 1 1 calc R U . . .
H89 H 0.4075 0.1982 0.1463 0.049 Uiso 1 1 calc R U . . .
H90 H 0.3817 0.1486 0.1045 0.049 Uiso 1 1 calc R U . . .
C113 C 0.5085(3) 0.1244(3) 0.1118(3) 0.0321(15) Uani 1 1 d . . . . .
H91 H 0.5440 0.0967 0.1204 0.048 Uiso 1 1 calc R U . . .
H92 H 0.4964 0.1171 0.0723 0.048 Uiso 1 1 calc R U . . .
H93 H 0.5223 0.1667 0.1141 0.048 Uiso 1 1 calc R U . . .
C114 C 0.4164(3) 0.0632(3) 0.2843(3) 0.0271(14) Uani 1 1 d . . . . .
H331 H 0.4325 0.0643 0.3240 0.032 Uiso 1 1 calc R U . . .
C115 C 0.4223(3) -0.0027(3) 0.2658(3) 0.0330(15) Uani 1 1 d . . . . .
H94 H 0.4679 -0.0150 0.2614 0.050 Uiso 1 1 calc R U . . .
H95 H 0.3990 -0.0288 0.2956 0.050 Uiso 1 1 calc R U . . .
H96 H 0.4039 -0.0068 0.2283 0.050 Uiso 1 1 calc R U . . .
C116 C 0.3455(3) 0.0854(3) 0.2919(3) 0.0394(17) Uani 1 1 d . . . . .
H97 H 0.3436 0.1280 0.3038 0.059 Uiso 1 1 calc R U . . .
H98 H 0.3263 0.0821 0.2546 0.059 Uiso 1 1 calc R U . . .
H99 H 0.3214 0.0601 0.3220 0.059 Uiso 1 1 calc R U . . .
C117 C 0.4658(3) 0.1971(3) 0.2619(3) 0.0263(13) Uani 1 1 d . . . . .
H332 H 0.4224 0.2148 0.2554 0.032 Uiso 1 1 calc R U . . .
C118 C 0.5173(3) 0.2371(3) 0.2272(3) 0.0274(14) Uani 1 1 d . . . . .
H100 H 0.5119 0.2356 0.1852 0.041 Uiso 1 1 calc R U . . .
H101 H 0.5124 0.2793 0.2400 0.041 Uiso 1 1 calc R U . . .
H102 H 0.5604 0.2216 0.2342 0.041 Uiso 1 1 calc R U . . .
C119 C 0.4736(3) 0.1989(3) 0.3278(3) 0.0313(15) Uani 1 1 d . . . . .
H103 H 0.4408 0.1735 0.3493 0.047 Uiso 1 1 calc R U . . .
H104 H 0.5166 0.1834 0.3351 0.047 Uiso 1 1 calc R U . . .
H105 H 0.4686 0.2410 0.3409 0.047 Uiso 1 1 calc R U . . .
C120 C 0.6133(3) 0.2003(2) 0.5780(2) 0.0182(12) Uani 1 1 d . . . . .
C121 C 0.5576(3) 0.1896(3) 0.5722(2) 0.0183(12) Uani 1 1 d . . . . .
Si6 Si 0.47419(7) 0.17402(7) 0.55592(7) 0.0186(3) Uani 1 1 d . . . . .
C122 C 0.4380(3) 0.1180(3) 0.6133(3) 0.0258(13) Uani 1 1 d . . . . .
H333 H 0.3926 0.1109 0.6045 0.031 Uiso 1 1 calc R U . . .
C123 C 0.4728(4) 0.0565(3) 0.6121(3) 0.0379(17) Uani 1 1 d . . . . .
H106 H 0.4747 0.0404 0.5725 0.057 Uiso 1 1 calc R U . . .
H107 H 0.5167 0.0614 0.6232 0.057 Uiso 1 1 calc R U . . .
H108 H 0.4495 0.0280 0.6398 0.057 Uiso 1 1 calc R U . . .
C124 C 0.4351(4) 0.1432(3) 0.6752(3) 0.0387(17) Uani 1 1 d . . . . .
H109 H 0.4126 0.1828 0.6760 0.058 Uiso 1 1 calc R U . . .
H110 H 0.4117 0.1147 0.7028 0.058 Uiso 1 1 calc R U . . .
H111 H 0.4789 0.1481 0.6863 0.058 Uiso 1 1 calc R U . . .
C125 C 0.4779(3) 0.1414(3) 0.4799(3) 0.0237(13) Uani 1 1 d . . . . .
H334 H 0.4829 0.1771 0.4519 0.028 Uiso 1 1 calc R U . . .
C126 C 0.5353(4) 0.0995(3) 0.4643(3) 0.0368(16) Uani 1 1 d . . . . .
H112 H 0.5751 0.1200 0.4716 0.055 Uiso 1 1 calc R U . . .
H113 H 0.5310 0.0620 0.4884 0.055 Uiso 1 1 calc R U . . .
H114 H 0.5369 0.0894 0.4228 0.055 Uiso 1 1 calc R U . . .
C127 C 0.4140(3) 0.1124(3) 0.4695(3) 0.0371(16) Uani 1 1 d . . . . .
H115 H 0.3785 0.1410 0.4802 0.056 Uiso 1 1 calc R U . . .
H116 H 0.4142 0.1024 0.4281 0.056 Uiso 1 1 calc R U . . .
H117 H 0.4083 0.0750 0.4937 0.056 Uiso 1 1 calc R U . . .
C128 C 0.4280(3) 0.2493(3) 0.5573(3) 0.0231(13) Uani 1 1 d . . . . .
H335 H 0.3818 0.2393 0.5688 0.028 Uiso 1 1 calc R U . . .
C129 C 0.4296(4) 0.2828(3) 0.4983(3) 0.0399(17) Uani 1 1 d . . . . .
H118 H 0.4169 0.2550 0.4687 0.060 Uiso 1 1 calc R U . . .
H119 H 0.3995 0.3177 0.5012 0.060 Uiso 1 1 calc R U . . .
H120 H 0.4733 0.2973 0.4869 0.060 Uiso 1 1 calc R U . . .
C130 C 0.4481(3) 0.2937(3) 0.6038(3) 0.0332(15) Uani 1 1 d . . . . .
H121 H 0.4472 0.2724 0.6419 0.050 Uiso 1 1 calc R U . . .
H122 H 0.4918 0.3082 0.5922 0.050 Uiso 1 1 calc R U . . .
H123 H 0.4180 0.3286 0.6065 0.050 Uiso 1 1 calc R U . . .
C131 C 0.8816(3) 0.2472(2) 0.5768(2) 0.0147(11) Uani 1 1 d . . . . .
C132 C 0.9359(3) 0.2666(3) 0.5728(2) 0.0200(12) Uani 1 1 d . . . . .
Si7 Si 1.01668(7) 0.30154(7) 0.56104(7) 0.0197(3) Uani 1 1 d . . . . .
C133 C 1.0129(3) 0.3578(3) 0.4971(3) 0.0264(13) Uani 1 1 d . . . . .
H124 H 0.9992 0.3340 0.4639 0.032 Uiso 1 1 calc R U . . .
C134 C 0.9622(4) 0.4075(4) 0.5087(4) 0.053(2) Uani 1 1 d . . . . .
H125 H 0.9209 0.3888 0.5224 0.080 Uiso 1 1 calc R U . . .
H126 H 0.9753 0.4344 0.5388 0.080 Uiso 1 1 calc R U . . .
H127 H 0.9576 0.4312 0.4725 0.080 Uiso 1 1 calc R U . . .
C135 C 1.0786(4) 0.3844(4) 0.4756(4) 0.048(2) Uani 1 1 d . . . . .
H128 H 1.1102 0.3512 0.4685 0.072 Uiso 1 1 calc R U . . .
H129 H 1.0750 0.4080 0.4391 0.072 Uiso 1 1 calc R U . . .
H130 H 1.0927 0.4112 0.5054 0.072 Uiso 1 1 calc R U . . .
C136 C 1.0763(3) 0.2381(3) 0.5418(3) 0.0256(13) Uani 1 1 d . . . . .
H131 H 1.1200 0.2567 0.5358 0.031 Uiso 1 1 calc R U . . .
C137 C 1.0632(3) 0.2089(3) 0.4839(3) 0.0354(16) Uani 1 1 d . . . . .
H132 H 1.0621 0.2406 0.4531 0.053 Uiso 1 1 calc R U . . .
H133 H 1.0975 0.1791 0.4727 0.053 Uiso 1 1 calc R U . . .
H134 H 1.0216 0.1883 0.4889 0.053 Uiso 1 1 calc R U . . .
C138 C 1.0783(4) 0.1898(3) 0.5909(4) 0.0446(19) Uani 1 1 d . . . . .
H135 H 1.0867 0.2094 0.6273 0.067 Uiso 1 1 calc R U . . .
H136 H 1.0368 0.1691 0.5965 0.067 Uiso 1 1 calc R U . . .
H137 H 1.1126 0.1599 0.5803 0.067 Uiso 1 1 calc R U . . .
C139 C 1.0297(9) 0.3466(8) 0.6293(9) 0.035(3) Uani 0.655(19) 1 d . U P C 1
H350 H 1.0099 0.3881 0.6249 0.041 Uiso 0.655(19) 1 calc R U P C 1
C140 C 1.1028(15) 0.3541(11) 0.6336(12) 0.050(5) Uani 0.655(19) 1 d . U P C 1
H351 H 1.1225 0.3732 0.5973 0.075 Uiso 0.655(19) 1 calc R U P C 1
H352 H 1.1094 0.3798 0.6668 0.075 Uiso 0.655(19) 1 calc R U P C 1
H353 H 1.1228 0.3139 0.6395 0.075 Uiso 0.655(19) 1 calc R U P C 1
C141 C 0.9999(6) 0.3174(7) 0.6845(5) 0.047(4) Uani 0.655(19) 1 d . U P C 1
H354 H 0.9536 0.3127 0.6818 0.070 Uiso 0.655(19) 1 calc R U P C 1
H355 H 1.0200 0.2773 0.6903 0.070 Uiso 0.655(19) 1 calc R U P C 1
H356 H 1.0065 0.3432 0.7176 0.070 Uiso 0.655(19) 1 calc R U P C 1
C245 C 0.9867(11) 0.3644(13) 0.6639(11) 0.048(6) Uani 0.345(19) 1 d . U P C 2
H357 H 0.9472 0.3405 0.6688 0.072 Uiso 0.345(19) 1 calc R U P C 2
H358 H 0.9994 0.3749 0.7025 0.072 Uiso 0.345(19) 1 calc R U P C 2
H359 H 0.9789 0.4019 0.6413 0.072 Uiso 0.345(19) 1 calc R U P C 2
C244 C 1.038(2) 0.3287(17) 0.633(2) 0.039(5) Uani 0.345(19) 1 d . U P C 2
H360 H 1.0478 0.2923 0.6580 0.046 Uiso 0.345(19) 1 calc R U P C 2
C246 C 1.099(2) 0.3720(17) 0.628(2) 0.032(6) Uani 0.345(19) 1 d . U P C 2
H361 H 1.1357 0.3509 0.6071 0.048 Uiso 0.345(19) 1 calc R U P C 2
H362 H 1.0889 0.4094 0.6058 0.048 Uiso 0.345(19) 1 calc R U P C 2
H363 H 1.1093 0.3824 0.6670 0.048 Uiso 0.345(19) 1 calc R U P C 2
C142 C 0.8816(3) 0.0534(3) 0.2521(2) 0.0178(12) Uani 1 1 d . . . . .
C143 C 0.9396(3) 0.0456(3) 0.2473(3) 0.0238(13) Uani 1 1 d . . . . .
Si8 Si 1.02434(7) 0.02330(7) 0.22532(7) 0.0193(3) Uani 1 1 d . . . . .
C144 C 1.0410(3) 0.0482(3) 0.1462(3) 0.0265(13) Uani 1 1 d . . . . .
H145 H 1.0844 0.0314 0.1321 0.032 Uiso 1 1 calc R U . . .
C145 C 1.0433(4) 0.1175(3) 0.1368(3) 0.048(2) Uani 1 1 d . . . . .
H146 H 1.0746 0.1344 0.1612 0.072 Uiso 1 1 calc R U . . .
H147 H 1.0562 0.1273 0.0955 0.072 Uiso 1 1 calc R U . . .
H148 H 1.0006 0.1353 0.1478 0.072 Uiso 1 1 calc R U . . .
C146 C 0.9920(3) 0.0211(3) 0.1083(3) 0.0352(16) Uani 1 1 d . . . . .
H149 H 0.9909 -0.0233 0.1146 0.053 Uiso 1 1 calc R U . . .
H150 H 0.9492 0.0386 0.1192 0.053 Uiso 1 1 calc R U . . .
H151 H 1.0048 0.0306 0.0669 0.053 Uiso 1 1 calc R U . . .
C147 C 1.0261(3) -0.0626(3) 0.2310(3) 0.0236(13) Uani 1 1 d . . . . .
H152 H 0.9857 -0.0763 0.2153 0.028 Uiso 1 1 calc R U . . .
C148 C 1.0818(3) -0.0931(3) 0.1939(3) 0.0293(14) Uani 1 1 d . . . . .
H153 H 1.0833 -0.0769 0.1536 0.044 Uiso 1 1 calc R U . . .
H154 H 1.1225 -0.0847 0.2102 0.044 Uiso 1 1 calc R U . . .
H155 H 1.0752 -0.1373 0.1942 0.044 Uiso 1 1 calc R U . . .
C149 C 1.0238(4) -0.0881(3) 0.2945(3) 0.0351(16) Uani 1 1 d . . . . .
H156 H 0.9882 -0.0686 0.3184 0.053 Uiso 1 1 calc R U . . .
H157 H 1.0172 -0.1323 0.2947 0.053 Uiso 1 1 calc R U . . .
H158 H 1.0645 -0.0797 0.3108 0.053 Uiso 1 1 calc R U . . .
C150 C 1.0809(3) 0.0632(3) 0.2713(3) 0.0225(13) Uani 1 1 d . . . . .
H159 H 1.0822 0.1068 0.2577 0.027 Uiso 1 1 calc R U . . .
C151 C 1.1497(3) 0.0370(3) 0.2588(3) 0.0239(13) Uani 1 1 d . . . . .
H160 H 1.1617 0.0378 0.2165 0.036 Uiso 1 1 calc R U . . .
H161 H 1.1799 0.0616 0.2782 0.036 Uiso 1 1 calc R U . . .
H162 H 1.1513 -0.0052 0.2739 0.036 Uiso 1 1 calc R U . . .
C152 C 1.0594(3) 0.0630(3) 0.3372(3) 0.0302(14) Uani 1 1 d . . . . .
H163 H 1.0155 0.0799 0.3434 0.045 Uiso 1 1 calc R U . . .
H164 H 1.0601 0.0211 0.3530 0.045 Uiso 1 1 calc R U . . .
H165 H 1.0887 0.0879 0.3573 0.045 Uiso 1 1 calc R U . . .
C153 C 0.7339(3) 0.7940(3) 0.3401(3) 0.0221(13) Uani 1 1 d . . . . .
H33 H 0.7313 0.8181 0.3054 0.027 Uiso 1 1 calc R U . . .
C154 C 0.7458(3) 0.8207(2) 0.3907(2) 0.0182(12) Uani 1 1 d . . . . .
H34 H 0.7517 0.8636 0.3907 0.022 Uiso 1 1 calc R U . . .
C155 C 0.7497(3) 0.7862(3) 0.4441(2) 0.0178(12) Uani 1 1 d . . . . .
C156 C 0.7614(3) 0.8143(2) 0.4964(2) 0.0159(11) Uani 1 1 d . . . . .
C157 C 0.7651(2) 0.7789(2) 0.5486(2) 0.0141(11) Uani 1 1 d . . . . .
C158 C 0.7794(3) 0.8044(2) 0.6018(2) 0.0168(11) Uani 1 1 d . . . . .
H35 H 0.7851 0.8472 0.6028 0.020 Uiso 1 1 calc R U . . .
C159 C 0.7856(3) 0.7700(2) 0.6528(2) 0.0163(11) Uani 1 1 d . . . . .
C160 C 0.8048(3) 0.8061(2) 0.7011(2) 0.0221(13) Uani 1 1 d . . . . .
H36 H 0.8259 0.8422 0.6866 0.026 Uiso 1 1 calc R U . . .
C161 C 0.8013(3) 0.8031(3) 0.7594(3) 0.0241(13) Uani 1 1 d . . . . .
H37 H 0.8195 0.8384 0.7740 0.029 Uiso 1 1 calc R U . . .
C162 C 0.7778(3) 0.7617(2) 0.8085(2) 0.0164(11) Uani 1 1 d . . . . .
C163 C 0.7661(3) 0.7904(2) 0.8617(2) 0.0169(11) Uani 1 1 d . . . . .
H38 H 0.7694 0.8335 0.8619 0.020 Uiso 1 1 calc R U . . .
C164 C 0.7497(3) 0.7594(2) 0.9157(2) 0.0167(11) Uani 1 1 d . . . . .
C165 C 0.7387(3) 0.7902(2) 0.9691(2) 0.0171(11) Uani 1 1 d . . . . .
C166 C 0.7298(3) 0.7575(2) 1.0221(3) 0.0179(12) Uani 1 1 d . . . . .
C167 C 0.7206(3) 0.7869(3) 1.0773(3) 0.0209(12) Uani 1 1 d . . . . .
H39 H 0.7176 0.8302 1.0784 0.025 Uiso 1 1 calc R U . . .
C168 C 0.7162(3) 0.7530(3) 1.1284(2) 0.0218(13) Uani 1 1 d . . . . .
H40 H 0.7100 0.7734 1.1646 0.026 Uiso 1 1 calc R U . . .
C169 C 0.7206(3) 0.6893(3) 1.1293(3) 0.0263(14) Uani 1 1 d . . . . .
H41 H 0.7186 0.6672 1.1655 0.032 Uiso 1 1 calc R U . . .
C170 C 0.7278(3) 0.6587(3) 1.0772(3) 0.0223(13) Uani 1 1 d . . . . .
H42 H 0.7301 0.6154 1.0778 0.027 Uiso 1 1 calc R U . . .
C171 C 0.7318(3) 0.6918(2) 1.0227(2) 0.0170(11) Uani 1 1 d . . . . .
C172 C 0.7402(3) 0.6608(2) 0.9688(2) 0.0172(11) Uani 1 1 d . . . . .
C173 C 0.7484(3) 0.6944(2) 0.9154(2) 0.0168(11) Uani 1 1 d . . . . .
C174 C 0.7582(3) 0.6654(2) 0.8608(2) 0.0162(11) Uani 1 1 d . . . . .
H43 H 0.7554 0.6223 0.8606 0.019 Uiso 1 1 calc R U . . .
C175 C 0.7717(3) 0.6961(2) 0.8077(2) 0.0168(11) Uani 1 1 d . . . . .
C176 C 0.7829(3) 0.6561(3) 0.7570(2) 0.0188(12) Uani 1 1 d . . . . .
H44 H 0.7910 0.6154 0.7700 0.023 Uiso 1 1 calc R U . . .
C177 C 0.7852(3) 0.6589(2) 0.6988(2) 0.0179(12) Uani 1 1 d . . . . .
H45 H 0.7946 0.6199 0.6829 0.021 Uiso 1 1 calc R U . . .
C178 C 0.7774(3) 0.7050(2) 0.6516(2) 0.0146(11) Uani 1 1 d . . . . .
C179 C 0.7643(3) 0.6803(2) 0.6002(2) 0.0179(12) Uani 1 1 d . . . . .
H46 H 0.7595 0.6374 0.5995 0.021 Uiso 1 1 calc R U . . .
C180 C 0.7573(3) 0.7142(2) 0.5478(2) 0.0164(11) Uani 1 1 d . . . . .
C181 C 0.7451(3) 0.6864(2) 0.4950(2) 0.0161(11) Uani 1 1 d . . . . .
C182 C 0.7409(2) 0.7214(3) 0.4428(2) 0.0180(12) Uani 1 1 d . . . . .
C183 C 0.7292(3) 0.6948(3) 0.3888(2) 0.0192(12) Uani 1 1 d . . . . .
H47 H 0.7239 0.6519 0.3875 0.023 Uiso 1 1 calc R U . . .
C184 C 0.7253(3) 0.7293(3) 0.3392(2) 0.0212(12) Uani 1 1 d . . . . .
H48 H 0.7169 0.7106 0.3038 0.025 Uiso 1 1 calc R U . . .
C185 C 0.7713(3) 0.8790(3) 0.4972(2) 0.0166(11) Uani 1 1 d . . . . .
C186 C 0.7804(3) 0.9331(2) 0.4964(2) 0.0179(12) Uani 1 1 d . . . . .
Si9 Si 0.79324(8) 1.01673(7) 0.49089(7) 0.0177(3) Uani 1 1 d . . . . .
C187 C 0.7573(3) 1.0461(3) 0.4230(3) 0.0269(14) Uani 1 1 d . . . . .
H187 H 0.7919 1.0433 0.3899 0.032 Uiso 1 1 calc R U . . .
C188 C 0.7380(3) 1.1134(3) 0.4283(3) 0.0298(15) Uani 1 1 d . . . . .
H188 H 0.7747 1.1366 0.4391 0.045 Uiso 1 1 calc R U . . .
H189 H 0.7250 1.1290 0.3907 0.045 Uiso 1 1 calc R U . . .
H190 H 0.7019 1.1176 0.4586 0.045 Uiso 1 1 calc R U . . .
C189 C 0.6995(4) 1.0095(3) 0.4061(3) 0.0355(17) Uani 1 1 d . . . . .
H191 H 0.7119 0.9663 0.4027 0.053 Uiso 1 1 calc R U . . .
H192 H 0.6633 1.0138 0.4363 0.053 Uiso 1 1 calc R U . . .
H193 H 0.6864 1.0251 0.3684 0.053 Uiso 1 1 calc R U . . .
C190 C 0.8833(3) 1.0277(3) 0.4866(3) 0.0309(15) Uani 1 1 d . . . . .
H194 H 0.8981 1.0095 0.5236 0.037 Uiso 1 1 calc R U . . .
C191 C 0.9196(4) 0.9936(4) 0.4362(4) 0.050(2) Uani 1 1 d . . . . .
H195 H 0.9067 0.9507 0.4382 0.076 Uiso 1 1 calc R U . . .
H196 H 0.9092 1.0121 0.3988 0.076 Uiso 1 1 calc R U . . .
H197 H 0.9661 0.9960 0.4393 0.076 Uiso 1 1 calc R U . . .
C192 C 0.9024(4) 1.0949(3) 0.4847(5) 0.058(3) Uani 1 1 d . . . . .
H198 H 0.8786 1.1160 0.5173 0.087 Uiso 1 1 calc R U . . .
H199 H 0.9488 1.0979 0.4880 0.087 Uiso 1 1 calc R U . . .
H200 H 0.8919 1.1140 0.4475 0.087 Uiso 1 1 calc R U . . .
C193 C 0.7529(3) 1.0516(2) 0.5593(3) 0.0211(12) Uani 1 1 d . . . . .
H201 H 0.7565 1.0969 0.5542 0.025 Uiso 1 1 calc R U . . .
C194 C 0.6808(3) 1.0372(3) 0.5693(3) 0.0244(13) Uani 1 1 d . . . . .
H202 H 0.6597 1.0493 0.5343 0.037 Uiso 1 1 calc R U . . .
H203 H 0.6756 0.9933 0.5770 0.037 Uiso 1 1 calc R U . . .
H204 H 0.6613 1.0597 0.6029 0.037 Uiso 1 1 calc R U . . .
C195 C 0.7867(3) 1.0330(3) 0.6136(3) 0.0299(14) Uani 1 1 d . . . . .
H205 H 0.8326 1.0424 0.6068 0.045 Uiso 1 1 calc R U . . .
H206 H 0.7674 1.0555 0.6474 0.045 Uiso 1 1 calc R U . . .
H207 H 0.7817 0.9891 0.6215 0.045 Uiso 1 1 calc R U . . .
C196 C 0.7392(3) 0.8558(3) 0.9691(2) 0.0194(12) Uani 1 1 d . . . . .
C197 C 0.7392(3) 0.9104(3) 0.9695(2) 0.0180(12) Uani 1 1 d . . . . .
Si10 Si 0.73344(7) 0.99487(7) 0.97135(6) 0.0158(3) Uani 1 1 d . . . . .
C198 C 0.7504(3) 1.0246(2) 0.8937(2) 0.0178(12) Uani 1 1 d . . . . .
H208 H 0.7968 1.0152 0.8819 0.021 Uiso 1 1 calc R U . . .
C199 C 0.7428(3) 1.0945(3) 0.8907(3) 0.0269(14) Uani 1 1 d . . . . .
H209 H 0.7677 1.1126 0.9199 0.040 Uiso 1 1 calc R U . . .
H210 H 0.7586 1.1097 0.8515 0.040 Uiso 1 1 calc R U . . .
H211 H 0.6972 1.1058 0.8988 0.040 Uiso 1 1 calc R U . . .
C200 C 0.7118(3) 0.9957(3) 0.8484(3) 0.0286(14) Uani 1 1 d . . . . .
H212 H 0.7169 0.9512 0.8506 0.043 Uiso 1 1 calc R U . . .
H213 H 0.6661 1.0067 0.8563 0.043 Uiso 1 1 calc R U . . .
H214 H 0.7275 1.0106 0.8091 0.043 Uiso 1 1 calc R U . . .
C201 C 0.7966(3) 1.0224(3) 1.0175(2) 0.0221(13) Uani 1 1 d . . . . .
H215 H 0.7817 1.0634 1.0319 0.026 Uiso 1 1 calc R U . . .
C202 C 0.8626(3) 1.0314(3) 0.9840(3) 0.0332(16) Uani 1 1 d . . . . .
H216 H 0.8581 1.0573 0.9491 0.050 Uiso 1 1 calc R U . . .
H217 H 0.8913 1.0510 1.0092 0.050 Uiso 1 1 calc R U . . .
H218 H 0.8809 0.9917 0.9721 0.050 Uiso 1 1 calc R U . . .
C203 C 0.8044(4) 0.9817(4) 1.0721(3) 0.0427(19) Uani 1 1 d . . . . .
H219 H 0.7622 0.9757 1.0939 0.064 Uiso 1 1 calc R U . . .
H220 H 0.8228 0.9421 1.0600 0.064 Uiso 1 1 calc R U . . .
H221 H 0.8331 1.0014 1.0971 0.064 Uiso 1 1 calc R U . . .
C204 C 0.6485(3) 1.0139(3) 1.0042(3) 0.0235(13) Uani 1 1 d . . . . .
H222 H 0.6423 1.0590 1.0002 0.028 Uiso 1 1 calc R U . . .
C205 C 0.5967(3) 0.9842(4) 0.9720(3) 0.051(2) Uani 1 1 d . . . . .
H223 H 0.6033 0.9951 0.9302 0.076 Uiso 1 1 calc R U . . .
H224 H 0.5995 0.9398 0.9773 0.076 Uiso 1 1 calc R U . . .
H225 H 0.5541 0.9988 0.9879 0.076 Uiso 1 1 calc R U . . .
C206 C 0.6382(4) 0.9969(3) 1.0697(3) 0.0396(17) Uani 1 1 d . . . . .
H226 H 0.6715 1.0159 1.0904 0.059 Uiso 1 1 calc R U . . .
H227 H 0.5956 1.0115 1.0856 0.059 Uiso 1 1 calc R U . . .
H228 H 0.6410 0.9525 1.0750 0.059 Uiso 1 1 calc R U . . .
C207 C 0.7424(3) 0.5955(3) 0.9696(2) 0.0209(12) Uani 1 1 d . . . . .
C208 C 0.7452(3) 0.5413(3) 0.9732(2) 0.0210(12) Uani 1 1 d . . . . .
Si11 Si 0.74489(10) 0.45710(7) 0.98441(7) 0.0293(4) Uani 1 1 d . . . . .
C209 C 0.7637(3) 0.4236(3) 0.9102(2) 0.0233(13) Uani 1 1 d . . . . .
H250 H 0.7642 0.3782 0.9154 0.028 Uiso 1 1 calc R U . . .
C210 C 0.8310(4) 0.4428(3) 0.8828(4) 0.051(2) Uani 1 1 d . . . . .
H251 H 0.8634 0.4314 0.9096 0.076 Uiso 1 1 calc R U . . .
H252 H 0.8410 0.4222 0.8455 0.076 Uiso 1 1 calc R U . . .
H253 H 0.8314 0.4871 0.8758 0.076 Uiso 1 1 calc R U . . .
C211 C 0.7125(4) 0.4406(3) 0.8700(3) 0.046(2) Uani 1 1 d . . . . .
H254 H 0.6702 0.4279 0.8882 0.068 Uiso 1 1 calc R U . . .
H255 H 0.7121 0.4848 0.8629 0.068 Uiso 1 1 calc R U . . .
H256 H 0.7218 0.4199 0.8326 0.068 Uiso 1 1 calc R U . . .
C212 C 0.7958(4) 0.4336(4) 1.0421(4) 0.023(2) Uani 0.684(13) 1 d . U P D 1
H278 H 0.7676 0.4334 1.0798 0.028 Uiso 0.684(13) 1 calc R U P D 1
C213 C 0.8514(6) 0.4774(6) 1.0494(6) 0.030(3) Uani 0.684(13) 1 d . U P D 1
H279 H 0.8341 0.5189 1.0548 0.045 Uiso 0.684(13) 1 calc R U P D 1
H280 H 0.8734 0.4645 1.0837 0.045 Uiso 0.684(13) 1 calc R U P D 1
H281 H 0.8821 0.4766 1.0143 0.045 Uiso 0.684(13) 1 calc R U P D 1
C214 C 0.8215(6) 0.3684(5) 1.0336(5) 0.027(2) Uani 0.684(13) 1 d . U P D 1
H282 H 0.7855 0.3412 1.0290 0.041 Uiso 0.684(13) 1 calc R U P D 1
H283 H 0.8520 0.3671 0.9984 0.041 Uiso 0.684(13) 1 calc R U P D 1
H284 H 0.8434 0.3550 1.0678 0.041 Uiso 0.684(13) 1 calc R U P D 1
C215 C 0.6537(5) 0.4409(5) 1.0108(5) 0.030(3) Uani 0.712(17) 1 d . U P D 1
H285 H 0.6278 0.4523 0.9775 0.036 Uiso 0.712(17) 1 calc R U P D 1
C216 C 0.6419(6) 0.3735(5) 1.0254(5) 0.028(3) Uani 0.712(17) 1 d . U P D 1
H286 H 0.6576 0.3491 0.9917 0.042 Uiso 0.712(17) 1 calc R U P D 1
H287 H 0.6649 0.3611 1.0593 0.042 Uiso 0.712(17) 1 calc R U P D 1
H288 H 0.5956 0.3670 1.0346 0.042 Uiso 0.712(17) 1 calc R U P D 1
C217 C 0.6303(6) 0.4810(5) 1.0613(5) 0.031(3) Uani 0.712(17) 1 d . U P D 1
H289 H 0.6387 0.5237 1.0503 0.047 Uiso 0.712(17) 1 calc R U P D 1
H290 H 0.5839 0.4755 1.0709 0.047 Uiso 0.712(17) 1 calc R U P D 1
H291 H 0.6532 0.4696 1.0956 0.047 Uiso 0.712(17) 1 calc R U P D 1
C235 C 0.8371(10) 0.4428(8) 1.0176(9) 0.023(3) Uani 0.316(13) 1 d . U P D 2
H313 H 0.8709 0.4589 0.9876 0.027 Uiso 0.316(13) 1 calc R U P D 2
C236 C 0.8513(13) 0.3763(11) 1.0284(11) 0.024(4) Uani 0.316(13) 1 d . U P D 2
H314 H 0.8508 0.3544 0.9917 0.037 Uiso 0.316(13) 1 calc R U P D 2
H315 H 0.8939 0.3716 1.0431 0.037 Uiso 0.316(13) 1 calc R U P D 2
H316 H 0.8185 0.3595 1.0575 0.037 Uiso 0.316(13) 1 calc R U P D 2
C237 C 0.8365(15) 0.4815(14) 1.0711(12) 0.029(5) Uani 0.316(13) 1 d . U P D 2
H317 H 0.8270 0.5240 1.0604 0.043 Uiso 0.316(13) 1 calc R U P D 2
H318 H 0.8034 0.4668 1.1010 0.043 Uiso 0.316(13) 1 calc R U P D 2
H319 H 0.8788 0.4789 1.0866 0.043 Uiso 0.316(13) 1 calc R U P D 2
C238 C 0.6891(11) 0.4292(9) 1.0358(10) 0.024(5) Uani 0.288(17) 1 d . U P D 2
H320 H 0.7051 0.4328 1.0753 0.029 Uiso 0.288(17) 1 calc R U P D 2
C239 C 0.6722(15) 0.3628(13) 1.0264(13) 0.028(6) Uani 0.288(17) 1 d . U P D 2
H321 H 0.7110 0.3371 1.0280 0.042 Uiso 0.288(17) 1 calc R U P D 2
H322 H 0.6394 0.3495 1.0573 0.042 Uiso 0.288(17) 1 calc R U P D 2
H323 H 0.6555 0.3593 0.9881 0.042 Uiso 0.288(17) 1 calc R U P D 2
C240 C 0.6267(18) 0.4679(17) 1.0330(18) 0.048(8) Uani 0.288(17) 1 d . U P D 2
H324 H 0.6360 0.5109 1.0388 0.072 Uiso 0.288(17) 1 calc R U P D 2
H325 H 0.6103 0.4636 0.9946 0.072 Uiso 0.288(17) 1 calc R U P D 2
H326 H 0.5942 0.4537 1.0638 0.072 Uiso 0.288(17) 1 calc R U P D 2
C218 C 0.7366(3) 0.6216(2) 0.4950(2) 0.0151(11) Uani 1 1 d . . . . .
C219 C 0.7290(3) 0.5671(3) 0.4977(2) 0.0196(12) Uani 1 1 d . . . . .
Si12 Si 0.71919(8) 0.48382(7) 0.50630(7) 0.0192(3) Uani 1 1 d . . . . .
C220 C 0.6336(3) 0.4693(3) 0.5397(3) 0.0270(14) Uani 1 1 d . . . . .
H166 H 0.6342 0.4722 0.5831 0.032 Uiso 1 1 calc R U . . .
C221 C 0.5850(3) 0.5182(3) 0.5207(3) 0.0338(16) Uani 1 1 d . . . . .
H167 H 0.6006 0.5588 0.5284 0.051 Uiso 1 1 calc R U . . .
H168 H 0.5805 0.5148 0.4787 0.051 Uiso 1 1 calc R U . . .
H169 H 0.5431 0.5118 0.5429 0.051 Uiso 1 1 calc R U . . .
C222 C 0.6102(4) 0.4048(3) 0.5281(3) 0.0445(19) Uani 1 1 d . . . . .
H170 H 0.6416 0.3744 0.5404 0.067 Uiso 1 1 calc R U . . .
H171 H 0.5684 0.3979 0.5503 0.067 Uiso 1 1 calc R U . . .
H172 H 0.6058 0.4009 0.4861 0.067 Uiso 1 1 calc R U . . .
C223 C 0.7374(3) 0.4497(3) 0.4318(3) 0.0255(14) Uani 1 1 d . . . . .
H173 H 0.7327 0.4045 0.4366 0.031 Uiso 1 1 calc R U . . .
C224 C 0.6901(4) 0.4723(3) 0.3885(3) 0.0357(16) Uani 1 1 d . . . . .
H174 H 0.6459 0.4640 0.4050 0.054 Uiso 1 1 calc R U . . .
H175 H 0.6951 0.5163 0.3815 0.054 Uiso 1 1 calc R U . . .
H176 H 0.6989 0.4511 0.3515 0.054 Uiso 1 1 calc R U . . .
C225 C 0.8073(3) 0.4624(3) 0.4065(3) 0.0365(16) Uani 1 1 d . . . . .
H177 H 0.8372 0.4477 0.4345 0.055 Uiso 1 1 calc R U . . .
H178 H 0.8164 0.4411 0.3695 0.055 Uiso 1 1 calc R U . . .
H179 H 0.8126 0.5063 0.3995 0.055 Uiso 1 1 calc R U . . .
C226 C 0.7805(3) 0.4579(3) 0.5568(3) 0.0250(13) Uani 1 1 d . . . . .
H180 H 0.8239 0.4672 0.5364 0.030 Uiso 1 1 calc R U . . .
C227 C 0.7786(4) 0.3885(3) 0.5679(3) 0.046(2) Uani 1 1 d . . . . .
H181 H 0.7815 0.3678 0.5304 0.070 Uiso 1 1 calc R U . . .
H182 H 0.8151 0.3756 0.5897 0.070 Uiso 1 1 calc R U . . .
H183 H 0.7381 0.3777 0.5908 0.070 Uiso 1 1 calc R U . . .
C228 C 0.7761(4) 0.4902(3) 0.6154(3) 0.045(2) Uani 1 1 d . . . . .
H184 H 0.7773 0.5345 0.6082 0.068 Uiso 1 1 calc R U . . .
H185 H 0.7356 0.4796 0.6383 0.068 Uiso 1 1 calc R U . . .
H186 H 0.8125 0.4774 0.6372 0.068 Uiso 1 1 calc R U . . .

loop_
_atom_site_aniso_label
_atom_site_aniso_U_11
_atom_site_aniso_U_22
_atom_site_aniso_U_33
_atom_site_aniso_U_23
_atom_site_aniso_U_13
_atom_site_aniso_U_12
C1 0.035(4) 0.025(3) 0.016(3) 0.006(2) 0.006(3) -0.004(3)
C2 0.031(3) 0.020(3) 0.022(3) -0.001(2) 0.006(3) -0.003(2)
C3 0.026(3) 0.014(3) 0.017(3) -0.004(2) 0.002(2) -0.002(2)
C4 0.021(2) 0.0046(19) 0.013(2) -0.0019(17) 0.0028(17) -0.0016(17)
C5 0.025(3) 0.015(3) 0.011(3) -0.002(2) 0.000(2) -0.002(2)
C6 0.020(3) 0.009(3) 0.016(3) -0.003(2) 0.001(2) -0.001(2)
C7 0.028(3) 0.012(3) 0.015(3) -0.009(2) -0.002(2) 0.000(2)
C8 0.026(3) 0.009(3) 0.019(3) 0.000(2) 0.001(2) -0.001(2)
C9 0.024(3) 0.016(3) 0.018(3) 0.006(2) -0.005(2) 0.000(2)
C10 0.024(3) 0.013(3) 0.011(3) 0.001(2) 0.000(2) -0.001(2)
C11 0.020(3) 0.016(3) 0.010(3) 0.005(2) -0.001(2) 0.000(2)
C12 0.026(3) 0.013(3) 0.012(3) 0.002(2) 0.000(2) -0.004(2)
C13 0.027(3) 0.014(3) 0.004(2) -0.002(2) 0.000(2) -0.004(2)
C14 0.026(3) 0.018(3) 0.011(3) 0.002(2) 0.000(2) -0.002(2)
C15 0.025(3) 0.019(3) 0.027(3) -0.002(2) -0.003(2) -0.004(2)
C16 0.033(3) 0.014(3) 0.032(3) -0.003(2) -0.004(3) -0.007(2)
C17 0.033(3) 0.014(3) 0.025(3) -0.001(2) -0.001(3) 0.001(2)
C18 0.025(3) 0.019(3) 0.017(3) 0.003(2) 0.000(2) 0.001(2)
C19 0.025(3) 0.019(3) 0.007(3) 0.003(2) 0.001(2) -0.003(2)
C20 0.022(3) 0.016(3) 0.007(2) -0.001(2) 0.001(2) 0.000(2)
C21 0.023(3) 0.016(3) 0.007(2) 0.001(2) -0.001(2) -0.003(2)
C22 0.023(3) 0.018(3) 0.011(3) 0.001(2) -0.001(2) -0.001(2)
C23 0.031(3) 0.015(3) 0.006(2) 0.001(2) 0.002(2) -0.001(2)
C24 0.024(3) 0.015(3) 0.017(3) 0.004(2) 0.001(2) -0.006(2)
C25 0.024(3) 0.009(3) 0.018(3) 0.003(2) -0.001(2) -0.005(2)
C26 0.025(3) 0.010(3) 0.013(3) -0.002(2) 0.003(2) -0.003(2)
C27 0.020(3) 0.014(3) 0.020(3) -0.004(2) 0.001(2) -0.002(2)
C28 0.023(3) 0.010(3) 0.013(3) -0.003(2) 0.001(2) -0.001(2)
C29 0.022(2) 0.009(2) 0.009(2) -0.0010(17) -0.0001(17) 0.0005(17)
C30 0.029(3) 0.012(3) 0.013(3) -0.003(2) -0.003(2) -0.001(2)
C31 0.029(3) 0.018(3) 0.021(3) -0.004(2) 0.000(2) 0.001(2)
C32 0.045(4) 0.022(3) 0.015(3) 0.002(2) -0.003(3) 0.003(3)
C33 0.032(4) 0.010(3) 0.009(3) -0.001(2) 0.000(2) 0.001(2)
C34 0.032(4) 0.016(3) 0.015(3) 0.001(2) 0.002(2) -0.001(2)
Si1 0.0242(10) 0.0233(10) 0.0816(16) -0.0117(10) -0.0141(10) -0.0013(7)
C35 0.031(4) 0.020(3) 0.057(5) -0.016(3) -0.007(3) -0.003(3)
C36 0.048(5) 0.027(4) 0.061(5) -0.005(4) -0.002(4) -0.002(3)
C37 0.052(5) 0.043(5) 0.047(5) -0.017(4) -0.003(4) -0.004(4)
C38 0.034(5) 0.030(4) 0.028(4) 0.015(4) -0.006(4) 0.000(4)
C39 0.031(7) 0.034(7) 0.033(7) 0.012(5) -0.011(5) -0.001(5)
C40 0.041(6) 0.036(6) 0.044(6) 0.016(5) -0.008(5) -0.006(5)
C41 0.024(5) 0.025(5) 0.029(6) -0.002(4) 0.003(4) -0.002(4)
C42 0.032(8) 0.036(6) 0.042(6) -0.003(5) 0.001(7) -0.004(7)
C43 0.038(5) 0.027(5) 0.033(6) -0.002(4) 0.003(5) -0.002(4)
C229 0.034(6) 0.028(5) 0.026(5) 0.010(5) 0.000(5) -0.005(5)
C230 0.057(9) 0.042(8) 0.045(9) 0.001(7) -0.001(8) -0.003(8)
C231 0.032(10) 0.025(8) 0.027(9) 0.016(7) -0.002(8) 0.008(8)
C232 0.031(5) 0.029(5) 0.034(5) -0.001(4) 0.002(5) -0.003(4)
C233 0.041(7) 0.033(7) 0.026(7) -0.003(6) 0.008(7) -0.009(6)
C234 0.034(10) 0.032(7) 0.039(8) 0.000(7) 0.004(8) -0.002(8)
C44 0.020(3) 0.020(3) 0.017(3) -0.003(2) 0.001(2) -0.001(2)
C45 0.029(4) 0.019(3) 0.017(3) -0.006(2) 0.005(2) -0.004(2)
Si2 0.0189(8) 0.0334(10) 0.0220(9) -0.0031(7) -0.0020(7) -0.0045(7)
C46 0.022(3) 0.048(4) 0.029(4) 0.007(3) -0.001(3) 0.009(3)
C47 0.042(4) 0.031(4) 0.054(5) 0.007(3) 0.006(4) 0.005(3)
C48 0.047(5) 0.050(5) 0.048(5) 0.020(4) -0.003(4) 0.006(4)
C49 0.020(3) 0.039(4) 0.029(3) 0.001(3) -0.002(3) -0.002(3)
C50 0.034(4) 0.044(4) 0.029(4) 0.009(3) -0.003(3) -0.001(3)
C51 0.028(4) 0.045(4) 0.031(4) -0.009(3) 0.000(3) 0.001(3)
C52 0.036(4) 0.052(5) 0.036(4) -0.005(3) -0.003(3) -0.019(3)
C53 0.108(8) 0.055(6) 0.037(5) -0.006(4) -0.001(5) -0.044(5)
C54 0.045(4) 0.050(5) 0.036(4) -0.020(3) -0.001(3) -0.008(3)
C55 0.032(4) 0.010(3) 0.008(3) -0.003(2) -0.002(2) -0.002(2)
C56 0.025(3) 0.025(3) 0.015(3) 0.000(2) -0.001(2) -0.002(2)
Si3 0.0185(8) 0.0250(9) 0.0243(9) -0.0027(7) -0.0010(6) 0.0010(6)
C57 0.016(3) 0.043(4) 0.038(4) -0.009(3) -0.003(3) 0.001(3)
C58 0.040(4) 0.067(5) 0.030(4) 0.005(4) -0.006(3) 0.004(4)
C59 0.039(4) 0.039(4) 0.052(5) -0.005(4) -0.019(4) -0.004(3)
C60 0.029(3) 0.019(3) 0.034(4) -0.003(3) 0.002(3) -0.004(2)
C61 0.038(4) 0.026(3) 0.031(4) 0.006(3) -0.001(3) -0.003(3)
C62 0.034(4) 0.043(4) 0.030(4) -0.004(3) 0.010(3) -0.009(3)
C63 0.033(4) 0.019(3) 0.035(4) 0.001(3) 0.005(3) 0.001(3)
C64 0.038(4) 0.025(3) 0.040(4) -0.007(3) 0.005(3) -0.004(3)
C65 0.048(5) 0.042(4) 0.048(5) -0.002(4) -0.003(4) 0.013(4)
C66 0.033(4) 0.007(3) 0.006(2) 0.0031(19) 0.000(2) 0.000(2)
C67 0.036(4) 0.019(3) 0.010(3) 0.003(2) -0.002(2) 0.001(2)
Si4 0.0250(10) 0.0663(15) 0.0492(13) -0.0156(11) -0.0160(9) 0.0052(9)
C68 0.048(5) 0.108(8) 0.051(5) -0.023(5) 0.005(4) -0.040(5)
C69 0.102(9) 0.068(7) 0.080(8) 0.010(6) -0.008(6) -0.048(6)
C70 0.134(11) 0.128(11) 0.044(6) -0.022(6) 0.008(6) -0.082(9)
C71 0.020(7) 0.069(9) 0.043(7) 0.036(7) -0.018(6) -0.016(6)
C243 0.031(13) 0.070(11) 0.040(12) -0.022(9) 0.003(9) 0.019(10)
C73 0.036(9) 0.088(13) 0.091(13) 0.063(11) -0.013(9) -0.003(8)
C241 0.034(8) 0.047(8) 0.052(9) -0.003(7) -0.008(7) -0.006(7)
C242 0.057(11) 0.065(11) 0.049(10) 0.026(9) 0.003(8) 0.020(9)
C72 0.032(13) 0.090(14) 0.029(12) 0.014(11) -0.014(10) -0.015(11)
C74 0.030(6) 0.037(7) 0.063(9) -0.002(7) 0.003(6) 0.006(6)
C75 0.072(9) 0.047(10) 0.112(14) -0.017(10) 0.032(10) -0.001(8)
C76 0.064(8) 0.045(9) 0.040(7) -0.006(6) -0.008(6) 0.006(7)
C248 0.062(13) 0.068(15) 0.060(14) -0.009(13) 0.003(11) 0.003(12)
C249 0.090(16) 0.057(15) 0.030(12) 0.001(11) 0.011(11) 0.032(13)
C247 0.045(10) 0.059(12) 0.054(12) 0.001(10) -0.002(9) 0.010(10)
C77 0.035(3) 0.014(3) 0.016(3) 0.003(2) 0.002(2) -0.007(2)
C78 0.027(3) 0.014(3) 0.009(3) 0.000(2) 0.001(2) -0.003(2)
C79 0.024(3) 0.014(3) 0.007(2) 0.006(2) 0.000(2) -0.006(2)
C80 0.019(3) 0.022(3) 0.012(3) 0.001(2) -0.002(2) -0.002(2)
C81 0.025(3) 0.015(3) 0.008(3) 0.002(2) -0.002(2) 0.000(2)
C82 0.019(3) 0.014(3) 0.016(3) 0.000(2) -0.003(2) 0.000(2)
C83 0.025(3) 0.015(3) 0.003(2) 0.002(2) -0.001(2) -0.002(2)
C84 0.019(3) 0.012(3) 0.015(3) 0.002(2) -0.003(2) 0.001(2)
C85 0.020(3) 0.011(3) 0.016(3) 0.003(2) 0.000(2) -0.001(2)
C86 0.025(3) 0.008(3) 0.013(3) -0.005(2) -0.004(2) -0.003(2)
C87 0.016(3) 0.015(3) 0.013(3) 0.000(2) -0.002(2) -0.002(2)
C88 0.020(3) 0.010(3) 0.010(3) -0.002(2) 0.001(2) 0.000(2)
C89 0.016(3) 0.018(3) 0.011(3) 0.000(2) -0.002(2) -0.004(2)
C90 0.024(3) 0.009(3) 0.011(3) -0.001(2) -0.001(2) 0.000(2)
C91 0.017(3) 0.023(3) 0.017(3) 0.000(2) 0.002(2) -0.004(2)
C92 0.028(3) 0.023(3) 0.014(3) 0.003(2) -0.001(2) -0.001(2)
C93 0.028(3) 0.025(3) 0.009(3) 0.002(2) -0.006(2) 0.001(2)
C94 0.019(3) 0.020(3) 0.019(3) -0.002(2) -0.003(2) -0.002(2)
C95 0.022(3) 0.013(3) 0.013(3) -0.002(2) -0.004(2) 0.002(2)
C96 0.017(3) 0.018(3) 0.013(3) -0.005(2) -0.002(2) 0.001(2)
C97 0.025(3) 0.006(2) 0.015(3) -0.006(2) -0.004(2) -0.002(2)
C98 0.017(3) 0.014(3) 0.016(3) -0.005(2) 0.000(2) -0.006(2)
C99 0.024(3) 0.011(3) 0.013(3) -0.004(2) -0.001(2) -0.004(2)
C100 0.021(3) 0.010(3) 0.022(3) 0.004(2) -0.002(2) -0.007(2)
C101 0.023(3) 0.014(3) 0.009(3) 0.003(2) 0.000(2) -0.004(2)
C102 0.025(3) 0.013(3) 0.013(3) 0.002(2) -0.002(2) -0.006(2)
C103 0.017(3) 0.020(3) 0.009(3) 0.001(2) -0.001(2) -0.003(2)
C104 0.018(3) 0.020(3) 0.008(3) 0.004(2) 0.003(2) -0.005(2)
C105 0.026(3) 0.017(3) 0.003(2) -0.002(2) 0.000(2) -0.004(2)
C106 0.029(3) 0.021(3) 0.004(2) 0.000(2) 0.001(2) 0.002(2)
C107 0.026(3) 0.015(3) 0.015(3) 0.000(2) 0.000(2) 0.001(2)
C108 0.032(3) 0.015(3) 0.023(3) -0.001(2) 0.005(3) 0.001(2)
C109 0.029(3) 0.011(3) 0.013(3) -0.007(2) -0.002(2) -0.005(2)
C110 0.023(3) 0.018(3) 0.021(3) -0.006(2) -0.002(2) -0.007(2)
Si5 0.0183(8) 0.0198(8) 0.0197(8) -0.0010(6) -0.0034(6) -0.0028(6)
C111 0.024(3) 0.032(3) 0.022(3) -0.005(3) -0.005(2) -0.005(3)
C112 0.036(4) 0.038(4) 0.026(3) -0.002(3) -0.012(3) -0.004(3)
C113 0.035(4) 0.043(4) 0.018(3) -0.002(3) 0.000(3) -0.007(3)
C114 0.028(3) 0.028(3) 0.025(3) 0.007(3) -0.004(3) -0.007(3)
C115 0.044(4) 0.030(4) 0.026(3) 0.008(3) -0.007(3) -0.016(3)
C116 0.036(4) 0.043(4) 0.037(4) 0.010(3) 0.009(3) -0.006(3)
C117 0.028(3) 0.024(3) 0.027(3) -0.008(3) -0.003(3) 0.002(3)
C118 0.031(3) 0.023(3) 0.028(3) 0.001(3) -0.004(3) -0.002(3)
C119 0.041(4) 0.030(4) 0.023(3) -0.008(3) -0.001(3) -0.004(3)
C120 0.027(3) 0.017(3) 0.011(3) 0.004(2) -0.003(2) 0.000(2)
C121 0.019(3) 0.021(3) 0.015(3) 0.005(2) 0.000(2) -0.002(2)
Si6 0.0163(8) 0.0224(8) 0.0174(8) 0.0026(6) -0.0026(6) -0.0060(6)
C122 0.022(3) 0.028(3) 0.027(3) 0.007(3) -0.003(3) -0.012(3)
C123 0.055(5) 0.023(3) 0.036(4) 0.012(3) -0.008(3) -0.009(3)
C124 0.047(4) 0.047(4) 0.021(3) 0.007(3) 0.002(3) -0.014(3)
C125 0.027(3) 0.028(3) 0.017(3) 0.000(2) -0.005(2) -0.005(3)
C126 0.052(4) 0.030(4) 0.029(4) -0.010(3) -0.006(3) 0.005(3)
C127 0.040(4) 0.042(4) 0.030(4) 0.002(3) -0.008(3) -0.017(3)
C128 0.021(3) 0.021(3) 0.027(3) 0.002(2) 0.000(2) -0.003(2)
C129 0.049(4) 0.038(4) 0.032(4) 0.013(3) -0.002(3) 0.007(3)
C130 0.038(4) 0.029(4) 0.034(4) -0.004(3) -0.009(3) -0.003(3)
C131 0.020(3) 0.018(3) 0.006(2) -0.001(2) 0.000(2) 0.000(2)
C132 0.018(3) 0.030(3) 0.012(3) -0.002(2) 0.000(2) -0.004(2)
Si7 0.0163(8) 0.0256(9) 0.0173(8) -0.0013(6) -0.0014(6) -0.0058(6)
C133 0.031(3) 0.026(3) 0.022(3) 0.004(3) -0.002(3) -0.002(3)
C134 0.052(5) 0.041(5) 0.061(5) 0.020(4) 0.016(4) 0.016(4)
C135 0.035(4) 0.050(5) 0.056(5) 0.023(4) 0.002(4) -0.012(3)
C136 0.018(3) 0.021(3) 0.036(4) 0.004(3) 0.004(3) -0.005(2)
C137 0.021(3) 0.034(4) 0.051(4) -0.010(3) 0.003(3) -0.004(3)
C138 0.038(4) 0.033(4) 0.061(5) 0.022(4) -0.001(4) 0.005(3)
C139 0.027(6) 0.045(8) 0.032(5) -0.005(6) -0.004(5) -0.008(6)
C140 0.044(9) 0.070(13) 0.038(8) -0.015(10) -0.002(7) -0.023(10)
C141 0.037(6) 0.078(9) 0.027(6) -0.014(6) -0.005(5) -0.015(6)
C245 0.044(10) 0.055(11) 0.047(10) -0.038(9) -0.006(9) 0.003(9)
C244 0.035(8) 0.048(10) 0.034(8) -0.014(8) -0.003(7) -0.009(8)
C246 0.020(10) 0.031(13) 0.047(12) -0.002(11) -0.014(9) -0.013(10)
C142 0.025(3) 0.020(3) 0.009(3) -0.002(2) -0.001(2) -0.001(2)
C143 0.029(4) 0.023(3) 0.019(3) -0.003(2) 0.001(2) 0.000(2)
Si8 0.0183(8) 0.0188(8) 0.0206(8) -0.0015(6) -0.0008(6) -0.0004(6)
C144 0.024(3) 0.032(4) 0.023(3) -0.002(3) -0.002(3) 0.002(3)
C145 0.077(6) 0.037(4) 0.031(4) 0.010(3) -0.009(4) -0.011(4)
C146 0.036(4) 0.044(4) 0.027(4) -0.002(3) -0.008(3) -0.001(3)
C147 0.024(3) 0.017(3) 0.030(3) -0.003(2) -0.001(3) -0.003(2)
C148 0.033(4) 0.023(3) 0.032(4) -0.008(3) -0.001(3) 0.001(3)
C149 0.051(4) 0.020(3) 0.033(4) 0.004(3) 0.001(3) -0.004(3)
C150 0.024(3) 0.020(3) 0.024(3) 0.003(2) -0.004(2) -0.005(2)
C151 0.027(3) 0.022(3) 0.023(3) -0.001(2) -0.002(2) -0.004(2)
C152 0.031(4) 0.033(4) 0.027(3) -0.004(3) -0.002(3) -0.008(3)
C153 0.028(3) 0.018(3) 0.020(3) 0.002(2) 0.001(2) -0.004(2)
C154 0.024(3) 0.011(3) 0.019(3) 0.001(2) 0.001(2) 0.000(2)
C155 0.016(3) 0.020(3) 0.018(3) 0.002(2) -0.003(2) -0.001(2)
C156 0.018(3) 0.010(3) 0.020(3) 0.001(2) 0.000(2) -0.002(2)
C157 0.016(3) 0.011(3) 0.015(3) -0.002(2) 0.002(2) -0.003(2)
C158 0.025(3) 0.007(3) 0.018(3) 0.000(2) 0.000(2) -0.006(2)
C159 0.019(3) 0.017(3) 0.012(3) 0.002(2) 0.000(2) -0.003(2)
C160 0.038(4) 0.011(3) 0.018(3) 0.001(2) -0.006(3) -0.012(2)
C161 0.033(3) 0.015(3) 0.025(3) -0.003(2) -0.004(3) -0.014(2)
C162 0.017(3) 0.014(3) 0.019(3) 0.000(2) -0.004(2) -0.004(2)
C163 0.026(3) 0.007(3) 0.018(3) 0.003(2) -0.002(2) -0.003(2)
C164 0.018(3) 0.014(3) 0.018(3) 0.002(2) -0.001(2) 0.000(2)
C165 0.020(3) 0.010(3) 0.022(3) -0.001(2) 0.000(2) -0.003(2)
C166 0.023(3) 0.007(3) 0.024(3) 0.004(2) -0.001(2) -0.004(2)
C167 0.025(3) 0.014(3) 0.024(3) -0.002(2) 0.000(2) -0.007(2)
C168 0.038(4) 0.018(3) 0.008(3) -0.003(2) 0.001(2) -0.007(2)
C169 0.036(4) 0.027(3) 0.016(3) 0.003(2) -0.002(3) -0.007(3)
C170 0.027(3) 0.017(3) 0.022(3) -0.002(2) -0.001(2) -0.003(2)
C171 0.019(3) 0.013(3) 0.019(3) 0.002(2) 0.000(2) -0.003(2)
C172 0.020(3) 0.011(3) 0.021(3) 0.000(2) 0.000(2) -0.004(2)
C173 0.015(3) 0.013(3) 0.023(3) -0.001(2) -0.003(2) -0.003(2)
C174 0.021(3) 0.008(3) 0.020(3) 0.000(2) -0.002(2) -0.003(2)
C175 0.017(3) 0.017(3) 0.017(3) -0.001(2) -0.002(2) -0.002(2)
C176 0.025(3) 0.015(3) 0.017(3) -0.002(2) -0.002(2) -0.003(2)
C177 0.025(3) 0.008(3) 0.020(3) -0.002(2) -0.003(2) -0.001(2)
C178 0.018(3) 0.008(3) 0.018(3) 0.003(2) -0.001(2) -0.002(2)
C179 0.024(3) 0.010(3) 0.019(3) -0.004(2) 0.000(2) -0.004(2)
C180 0.019(3) 0.015(3) 0.015(3) 0.000(2) 0.001(2) -0.004(2)
C181 0.017(3) 0.015(3) 0.015(3) 0.001(2) -0.001(2) 0.000(2)
C182 0.011(3) 0.028(3) 0.016(3) -0.002(2) -0.001(2) -0.005(2)
C183 0.024(3) 0.014(3) 0.021(3) -0.001(2) -0.003(2) -0.002(2)
C184 0.027(3) 0.022(3) 0.015(3) -0.002(2) -0.002(2) -0.006(2)
C185 0.018(3) 0.018(3) 0.013(3) 0.001(2) 0.001(2) 0.000(2)
C186 0.023(3) 0.013(3) 0.017(3) 0.004(2) 0.001(2) -0.004(2)
Si9 0.0273(9) 0.0079(7) 0.0173(8) -0.0001(6) 0.0019(6) -0.0042(6)
C187 0.050(4) 0.014(3) 0.016(3) -0.001(2) 0.000(3) -0.004(3)
C188 0.055(4) 0.017(3) 0.018(3) 0.004(2) -0.002(3) -0.005(3)
C189 0.066(5) 0.015(3) 0.029(4) -0.006(3) -0.020(3) -0.005(3)
C190 0.027(3) 0.015(3) 0.049(4) -0.001(3) 0.008(3) -0.005(2)
C191 0.042(4) 0.040(4) 0.064(5) -0.012(4) 0.025(4) -0.013(3)
C192 0.045(5) 0.019(4) 0.107(8) -0.010(4) 0.011(5) -0.013(3)
C193 0.032(3) 0.010(3) 0.022(3) 0.001(2) -0.003(2) -0.003(2)
C194 0.028(3) 0.028(3) 0.017(3) 0.000(2) 0.002(2) 0.000(3)
C195 0.045(4) 0.028(3) 0.018(3) -0.004(3) -0.006(3) 0.000(3)
C196 0.029(3) 0.018(3) 0.011(3) -0.002(2) -0.001(2) -0.001(2)
C197 0.023(3) 0.017(3) 0.015(3) -0.005(2) 0.000(2) -0.003(2)
Si10 0.0234(8) 0.0096(7) 0.0143(7) -0.0014(6) -0.0010(6) -0.0029(6)
C198 0.023(3) 0.018(3) 0.012(3) 0.004(2) -0.003(2) -0.001(2)
C199 0.042(4) 0.017(3) 0.022(3) 0.004(2) -0.002(3) -0.004(3)
C200 0.032(4) 0.034(4) 0.021(3) -0.001(3) -0.005(3) -0.008(3)
C201 0.032(3) 0.016(3) 0.019(3) -0.001(2) -0.004(2) -0.008(2)
C202 0.024(3) 0.049(4) 0.029(4) -0.012(3) -0.009(3) -0.004(3)
C203 0.048(5) 0.059(5) 0.023(4) 0.015(3) -0.016(3) -0.018(4)
C204 0.031(3) 0.019(3) 0.021(3) -0.008(2) -0.001(2) 0.000(2)
C205 0.029(4) 0.082(6) 0.041(4) -0.023(4) 0.000(3) -0.009(4)
C206 0.046(4) 0.039(4) 0.030(4) 0.004(3) 0.011(3) 0.006(3)
C207 0.025(3) 0.019(3) 0.019(3) -0.001(2) -0.002(2) 0.000(2)
C208 0.035(3) 0.014(3) 0.015(3) -0.001(2) -0.004(2) -0.004(2)
Si11 0.0687(13) 0.0079(8) 0.0115(8) 0.0020(6) -0.0043(8) -0.0046(8)
C209 0.042(4) 0.014(3) 0.014(3) -0.002(2) -0.003(3) -0.004(2)
C210 0.060(5) 0.029(4) 0.057(5) 0.010(4) 0.027(4) -0.004(3)
C211 0.085(6) 0.020(4) 0.035(4) -0.005(3) -0.028(4) 0.004(4)
C212 0.031(4) 0.016(4) 0.022(4) 0.000(3) -0.002(3) -0.001(3)
C213 0.035(6) 0.025(5) 0.031(7) 0.002(5) -0.009(5) -0.005(5)
C214 0.036(6) 0.018(5) 0.027(5) 0.008(4) -0.002(5) 0.001(5)
C215 0.032(6) 0.024(5) 0.034(6) 0.004(4) 0.001(4) -0.005(4)
C216 0.034(7) 0.015(5) 0.034(5) 0.006(4) -0.004(6) -0.003(5)
C217 0.038(6) 0.024(5) 0.030(6) 0.001(5) 0.002(5) -0.004(4)
C235 0.032(6) 0.015(5) 0.021(6) 0.004(5) 0.000(5) -0.001(5)
C236 0.035(9) 0.018(8) 0.020(8) 0.001(6) 0.002(8) -0.002(8)
C237 0.038(9) 0.024(8) 0.024(10) 0.001(9) -0.003(8) -0.004(8)
C238 0.029(10) 0.019(8) 0.025(9) 0.002(7) -0.004(8) -0.003(7)
C239 0.031(14) 0.020(12) 0.031(11) 0.007(9) 0.006(12) 0.005(11)
C240 0.049(14) 0.043(15) 0.051(17) 0.007(14) 0.000(15) -0.006(13)
C218 0.020(3) 0.015(3) 0.010(3) -0.001(2) 0.001(2) -0.002(2)
C219 0.027(3) 0.015(3) 0.017(3) -0.002(2) -0.001(2) -0.002(2)
Si12 0.0293(9) 0.0089(7) 0.0190(8) -0.0020(6) 0.0016(6) -0.0047(6)
C220 0.036(4) 0.018(3) 0.026(3) -0.008(3) 0.006(3) -0.009(3)
C221 0.025(3) 0.044(4) 0.033(4) -0.011(3) 0.000(3) -0.005(3)
C222 0.049(5) 0.035(4) 0.047(5) -0.010(3) 0.016(4) -0.021(3)
C223 0.047(4) 0.010(3) 0.019(3) -0.005(2) 0.003(3) -0.005(3)
C224 0.060(5) 0.026(4) 0.021(3) -0.003(3) -0.001(3) -0.002(3)
C225 0.050(4) 0.027(4) 0.030(4) -0.002(3) 0.010(3) 0.001(3)
C226 0.037(4) 0.016(3) 0.021(3) 0.000(2) 0.003(3) 0.004(3)
C227 0.094(6) 0.020(4) 0.025(4) 0.001(3) -0.009(4) 0.010(4)
C228 0.066(5) 0.029(4) 0.045(4) -0.013(3) -0.026(4) 0.018(4)

loop_
_atom_type_symbol
_atom_type_description
_atom_type_scat_dispersion_real
_atom_type_scat_dispersion_imag
_atom_type_scat_source
C C 0.0033 0.0016 'International Tables Vol C Tables 4.2.6.8 and 6.1.1.4'
H H 0.0000 0.0000 'International Tables Vol C Tables 4.2.6.8 and 6.1.1.4'
Si Si 0.0817 0.0704 'International Tables Vol C Tables 4.2.6.8 and 6.1.1.4'

loop_
_geom_angle_atom_site_label_1
_geom_angle_atom_site_label_2
_geom_angle_atom_site_label_3
_geom_angle
C2 C1 C32 121.0(5)
C2 C1 H1 119.5
C32 C1 H1 119.5
C1 C2 C3 120.0(6)
C1 C2 H2 120.0
C3 C2 H2 120.0
C30 C3 C2 119.5(5)
C30 C3 C4 119.4(5)
C2 C3 C4 121.1(5)
C5 C4 C33 120.3(5)
C5 C4 C3 119.9(5)
C33 C4 C3 119.8(5)
C4 C5 C28 120.2(5)
C4 C5 C6 121.5(5)
C28 C5 C6 118.3(5)
C7 C6 C5 122.3(5)
C7 C6 H3 118.9
C5 C6 H3 118.9
C6 C7 C26 119.2(5)
C6 C7 C8 118.4(5)
C26 C7 C8 122.3(5)
C9 C8 C7 126.1(5)
C9 C8 H4 117.0
C7 C8 H4 117.0
C8 C9 C10 125.6(5)
C8 C9 H5 117.2
C10 C9 H5 117.2
C11 C10 C23 119.8(5)
C11 C10 C9 117.5(5)
C23 C10 C9 122.7(5)
C10 C11 C12 121.7(5)
C10 C11 H6 119.2
C12 C11 H6 119.2
C11 C12 C21 119.4(5)
C11 C12 C13 120.9(5)
C21 C12 C13 119.7(5)
C14 C13 C44 120.6(5)
C14 C13 C12 119.9(5)
C44 C13 C12 119.5(5)
C19 C14 C15 119.5(5)
C19 C14 C13 119.5(5)
C15 C14 C13 120.9(5)
C16 C15 C14 120.4(6)
C16 C15 H7 119.8
C14 C15 H7 119.8
C15 C16 C17 120.6(5)
C15 C16 H8 119.7
C17 C16 H8 119.7
C18 C17 C16 120.4(5)
C18 C17 H9 119.8
C16 C17 H9 119.8
C17 C18 C19 120.7(5)
C17 C18 H10 119.7
C19 C18 H10 119.7
C14 C19 C20 120.5(5)
C14 C19 C18 118.3(5)
C20 C19 C18 121.3(5)
C21 C20 C19 120.0(5)
C21 C20 C55 121.2(5)
C19 C20 C55 118.7(5)
C20 C21 C12 120.1(5)
C20 C21 C22 121.8(5)
C12 C21 C22 118.1(5)
C23 C22 C21 121.6(5)
C23 C22 H11 119.2
C21 C22 H11 119.2
C22 C23 C10 119.3(5)
C22 C23 C24 117.8(5)
C10 C23 C24 122.9(5)
C25 C24 C23 125.6(5)
C25 C24 H12 117.2
C23 C24 H12 117.2
C24 C25 C26 125.8(5)
C24 C25 H13 117.1
C26 C25 H13 117.1
C27 C26 C7 119.6(5)
C27 C26 C25 117.3(5)
C7 C26 C25 123.1(5)
C26 C27 C28 121.8(5)
C26 C27 H14 119.1
C28 C27 H14 119.1
C5 C28 C29 120.4(5)
C5 C28 C27 118.7(5)
C29 C28 C27 120.8(5)
C66 C29 C28 120.1(5)
C66 C29 C30 120.3(5)
C28 C29 C30 119.6(5)
C3 C30 C29 120.5(5)
C3 C30 C31 118.7(5)
C29 C30 C31 120.8(5)
C32 C31 C30 120.3(6)
C32 C31 H15 119.8
C30 C31 H15 119.8
C31 C32 C1 120.4(6)
C31 C32 H16 119.8
C1 C32 H16 119.8
C34 C33 C4 178.3(6)
C33 C34 Si1 172.7(5)
C229 Si1 C34 122.6(6)
C41 Si1 C34 115.7(4)
C229 Si1 C35 120.2(7)
C41 Si1 C35 117.3(4)
C34 Si1 C35 107.2(3)
C41 Si1 C38 108.9(5)
C34 Si1 C38 97.1(4)
C35 Si1 C38 108.7(4)
C229 Si1 C232 105.2(8)
C34 Si1 C232 93.5(5)
C35 Si1 C232 102.5(5)
C37 C35 C36 108.2(6)
C37 C35 Si1 111.4(5)
C36 C35 Si1 112.3(5)
C37 C35 H229 108.3
C36 C35 H229 108.3
Si1 C35 H229 108.3
C35 C36 H230 109.5
C35 C36 H231 109.5
H230 C36 H231 109.5
C35 C36 H232 109.5
H230 C36 H232 109.5
H231 C36 H232 109.5
C35 C37 H233 109.5
C35 C37 H234 109.5
H233 C37 H234 109.5
C35 C37 H235 109.5
H233 C37 H235 109.5
H234 C37 H235 109.5
C40 C38 C39 110.2(10)
C40 C38 Si1 109.5(8)
C39 C38 Si1 111.5(8)
C40 C38 H257 108.5
C39 C38 H257 108.5
Si1 C38 H257 108.5
C38 C39 H258 109.5
C38 C39 H259 109.5
H258 C39 H259 109.5
C38 C39 H260 109.5
H258 C39 H260 109.5
H259 C39 H260 109.5
C38 C40 H261 109.5
C38 C40 H262 109.5
H261 C40 H262 109.5
C38 C40 H263 109.5
H261 C40 H263 109.5
H262 C40 H263 109.5
C43 C41 C42 108.7(13)
C43 C41 Si1 111.6(7)
C42 C41 Si1 112.9(11)
C43 C41 H264 107.8
C42 C41 H264 107.8
Si1 C41 H264 107.8
C41 C42 H265 109.5
C41 C42 H266 109.5
H265 C42 H266 109.5
C41 C42 H267 109.5
H265 C42 H267 109.5
H266 C42 H267 109.5
C41 C43 H268 109.5
C41 C43 H269 109.5
H268 C43 H269 109.5
C41 C43 H270 109.5
H268 C43 H270 109.5
H269 C43 H270 109.5
C231 C229 C230 108.0(17)
C231 C229 Si1 106.5(14)
C230 C229 Si1 114.6(14)
C231 C229 H292 109.2
C230 C229 H292 109.2
Si1 C229 H292 109.2
C229 C230 H293 109.5
C229 C230 H294 109.5
H293 C230 H294 109.5
C229 C230 H295 109.5
H293 C230 H295 109.5
H294 C230 H295 109.5
C229 C231 H296 109.5
C229 C231 H297 109.5
H296 C231 H297 109.5
C229 C231 H298 109.5
H296 C231 H298 109.5
H297 C231 H298 109.5
C233 C232 C234 108(2)
C233 C232 Si1 112.2(13)
C234 C232 Si1 111(2)
C233 C232 H299 108.5
C234 C232 H299 108.5
Si1 C232 H299 108.5
C232 C233 H300 109.5
C232 C233 H301 109.5
H300 C233 H301 109.5
C232 C233 H302 109.5
H300 C233 H302 109.5
H301 C233 H302 109.5
C232 C234 H303 109.5
C232 C234 H304 109.5
H303 C234 H304 109.5
C232 C234 H305 109.5
H303 C234 H305 109.5
H304 C234 H305 109.5
C45 C44 C13 176.4(6)
C44 C45 Si2 178.4(6)
C45 Si2 C52 107.8(3)
C45 Si2 C49 107.4(3)
C52 Si2 C49 112.6(3)
C45 Si2 C46 109.2(3)
C52 Si2 C46 109.7(3)
C49 Si2 C46 110.1(3)
C48 C46 C47 107.9(6)
C48 C46 Si2 116.1(5)
C47 C46 Si2 113.1(5)
C48 C46 H49 106.3
C47 C46 H49 106.3
Si2 C46 H49 106.3
C46 C47 H50 109.5
C46 C47 H51 109.5
H50 C47 H51 109.5
C46 C47 H52 109.5
H50 C47 H52 109.5
H51 C47 H52 109.5
C46 C48 H53 109.5
C46 C48 H54 109.5
H53 C48 H54 109.5
C46 C48 H55 109.5
H53 C48 H55 109.5
H54 C48 H55 109.5
C51 C49 C50 109.3(6)
C51 C49 Si2 114.7(5)
C50 C49 Si2 112.2(4)
C51 C49 H56 106.7
C50 C49 H56 106.7
Si2 C49 H56 106.7
C49 C50 H57 109.5
C49 C50 H58 109.5
H57 C50 H58 109.5
C49 C50 H59 109.5
H57 C50 H59 109.5
H58 C50 H59 109.5
C49 C51 H60 109.5
C49 C51 H61 109.5
H60 C51 H61 109.5
C49 C51 H62 109.5
H60 C51 H62 109.5
H61 C51 H62 109.5
C53 C52 C54 110.4(7)
C53 C52 Si2 114.8(5)
C54 C52 Si2 113.0(5)
C53 C52 H63 106.0
C54 C52 H63 106.0
Si2 C52 H63 106.0
C52 C53 H64 109.5
C52 C53 H65 109.5
H64 C53 H65 109.5
C52 C53 H66 109.5
H64 C53 H66 109.5
H65 C53 H66 109.5
C52 C54 H67 109.5
C52 C54 H68 109.5
H67 C54 H68 109.5
C52 C54 H69 109.5
H67 C54 H69 109.5
H68 C54 H69 109.5
C56 C55 C20 174.2(6)
C55 C56 Si3 167.6(5)
C56 Si3 C57 109.2(3)
C56 Si3 C60 106.5(3)
C57 Si3 C60 111.0(3)
C56 Si3 C63 104.9(3)
C57 Si3 C63 109.9(3)
C60 Si3 C63 114.9(3)
C59 C57 C58 109.3(6)
C59 C57 Si3 113.6(5)
C58 C57 Si3 111.9(5)
C59 C57 H327 107.3
C58 C57 H327 107.3
Si3 C57 H327 107.3
C57 C58 H70 109.5
C57 C58 H71 109.5
H70 C58 H71 109.5
C57 C58 H72 109.5
H70 C58 H72 109.5
H71 C58 H72 109.5
C57 C59 H73 109.5
C57 C59 H74 109.5
H73 C59 H74 109.5
C57 C59 H75 109.5
H73 C59 H75 109.5
H74 C59 H75 109.5
C62 C60 C61 111.4(6)
C62 C60 Si3 112.8(5)
C61 C60 Si3 114.3(4)
C62 C60 H328 105.9
C61 C60 H328 105.9
Si3 C60 H328 105.9
C60 C61 H76 109.5
C60 C61 H77 109.5
H76 C61 H77 109.5
C60 C61 H78 109.5
H76 C61 H78 109.5
H77 C61 H78 109.5
C60 C62 H79 109.5
C60 C62 H80 109.5
H79 C62 H80 109.5
C60 C62 H81 109.5
H79 C62 H81 109.5
H80 C62 H81 109.5
C65 C63 C64 109.8(6)
C65 C63 Si3 114.3(5)
C64 C63 Si3 113.9(4)
C65 C63 H329 106.0
C64 C63 H329 106.0
Si3 C63 H329 106.0
C63 C64 H82 109.5
C63 C64 H83 109.5
H82 C64 H83 109.5
C63 C64 H84 109.5
H82 C64 H84 109.5
H83 C64 H84 109.5
C63 C65 H85 109.5
C63 C65 H86 109.5
H85 C65 H86 109.5
C63 C65 H87 109.5
H85 C65 H87 109.5
H86 C65 H87 109.5
C67 C66 C29 178.8(6)
C66 C67 Si4 175.6(5)
C71 Si4 C67 113.2(6)
C67 Si4 C74 109.6(5)
C71 Si4 C247 98.9(12)
C67 Si4 C247 106.3(11)
C71 Si4 C68 108.0(7)
C67 Si4 C68 107.0(4)
C74 Si4 C68 103.8(6)
C247 Si4 C68 123.5(12)
C67 Si4 C241 93.1(6)
C74 Si4 C241 117.8(7)
C68 Si4 C241 124.0(6)
C70 C68 C69 109.5(11)
C70 C68 Si4 112.8(8)
C69 C68 Si4 111.9(6)
C70 C68 H236 107.4
C69 C68 H236 107.4
Si4 C68 H236 107.4
C68 C69 H237 109.5
C68 C69 H238 109.5
H237 C69 H238 109.5
C68 C69 H239 109.5
H237 C69 H239 109.5
H238 C69 H239 109.5
C68 C70 H240 109.5
C68 C70 H241 109.5
H240 C70 H241 109.5
C68 C70 H242 109.5
H240 C70 H242 109.5
H241 C70 H242 109.5
C72 C71 C73 106.9(18)
C72 C71 Si4 112.4(13)
C73 C71 Si4 109.6(14)
C72 C71 H271 109.3
C73 C71 H271 109.3
Si4 C71 H271 109.3
C241 C243 H272 109.5
C241 C243 H273 109.5
H272 C243 H273 109.5
C241 C243 H274 109.5
H272 C243 H274 109.5
H273 C243 H274 109.5
C71 C73 H275 109.5
C71 C73 H276 109.5
H275 C73 H276 109.5
C71 C73 H277 109.5
H275 C73 H277 109.5
H276 C73 H277 109.5
C242 C241 C243 113.8(18)
C242 C241 Si4 111.8(15)
C243 C241 Si4 109.0(16)
C242 C241 H306 107.3
C243 C241 H306 107.3
Si4 C241 H306 107.3
C241 C242 H307 109.5
C241 C242 H308 109.5
H307 C242 H308 109.5
C241 C242 H309 109.5
H307 C242 H309 109.5
H308 C242 H309 109.5
C71 C72 H310 109.5
C71 C72 H311 109.5
H310 C72 H311 109.5
C71 C72 H312 109.5
H310 C72 H312 109.5
H311 C72 H312 109.5
C75 C74 C76 110.8(16)
C75 C74 Si4 109.2(11)
C76 C74 Si4 117.4(10)
C75 C74 H336 106.3
C76 C74 H336 106.3
Si4 C74 H336 106.3
C74 C75 H337 109.5
C74 C75 H338 109.5
H337 C75 H338 109.5
C74 C75 H339 109.5
H337 C75 H339 109.5
H338 C75 H339 109.5
C74 C76 H340 109.5
C74 C76 H341 109.5
H340 C76 H341 109.5
C74 C76 H342 109.5
H340 C76 H342 109.5
H341 C76 H342 109.5
C247 C248 H343 109.5
C247 C248 H344 109.5
H343 C248 H344 109.5
C247 C248 H345 109.5
H343 C248 H345 109.5
H344 C248 H345 109.5
C247 C249 H346 109.5
C247 C249 H347 109.5
H346 C249 H347 109.5
C247 C249 H348 109.5
H346 C249 H348 109.5
H347 C249 H348 109.5
C249 C247 C248 107(3)
C249 C247 Si4 120(2)
C248 C247 Si4 107(2)
C249 C247 H349 107.3
C248 C247 H349 107.3
Si4 C247 H349 107.3
C78 C77 C108 119.9(5)
C78 C77 H17 120.1
C108 C77 H17 120.1
C77 C78 C79 120.9(5)
C77 C78 H18 119.6
C79 C78 H18 119.6
C80 C79 C106 120.4(5)
C80 C79 C78 120.9(5)
C106 C79 C78 118.7(5)
C79 C80 C81 120.2(5)
C79 C80 C109 121.4(5)
C81 C80 C109 118.4(5)
C82 C81 C80 122.0(5)
C82 C81 C104 117.8(5)
C80 C81 C104 120.2(5)
C83 C82 C81 122.8(5)
C83 C82 H19 118.6
C81 C82 H19 118.6
C82 C83 C102 118.9(5)
C82 C83 C84 117.8(5)
C102 C83 C84 123.3(5)
C85 C84 C83 125.0(5)
C85 C84 H20 117.5
C83 C84 H20 117.5
C84 C85 C86 126.5(5)
C84 C85 H21 116.7
C86 C85 H21 116.7
C87 C86 C99 118.8(5)
C87 C86 C85 118.6(5)
C99 C86 C85 122.5(5)
C86 C87 C88 122.8(5)
C86 C87 H22 118.6
C88 C87 H22 118.6
C89 C88 C97 119.9(5)
C89 C88 C87 121.9(5)
C97 C88 C87 118.2(5)
C88 C89 C90 120.2(5)
C88 C89 C120 118.8(5)
C90 C89 C120 121.0(5)
C89 C90 C91 121.3(5)
C89 C90 C95 119.6(5)
C91 C90 C95 119.1(5)
C92 C91 C90 120.4(5)
C92 C91 H23 119.8
C90 C91 H23 119.8
C91 C92 C93 120.7(5)
C91 C92 H24 119.7
C93 C92 H24 119.7
C94 C93 C92 121.0(5)
C94 C93 H25 119.5
C92 C93 H25 119.5
C93 C94 C95 120.4(5)
C93 C94 H26 119.8
C95 C94 H26 119.8
C96 C95 C94 121.7(5)
C96 C95 C90 119.9(5)
C94 C95 C90 118.4(5)
C97 C96 C95 120.0(5)
C97 C96 C131 118.0(5)
C95 C96 C131 121.8(5)
C96 C97 C88 120.3(5)
C96 C97 C98 121.9(5)
C88 C97 C98 117.8(5)
C99 C98 C97 122.3(5)
C99 C98 H27 118.9
C97 C98 H27 118.9
C98 C99 C86 119.7(5)
C98 C99 C100 117.6(5)
C86 C99 C100 122.7(5)
C101 C100 C99 125.3(5)
C101 C100 H28 117.3
C99 C100 H28 117.3
C100 C101 C102 126.9(5)
C100 C101 H29 116.6
C102 C101 H29 116.6
C103 C102 C83 119.1(5)
C103 C102 C101 119.2(5)
C83 C102 C101 121.6(5)
C102 C103 C104 122.6(5)
C102 C103 H30 118.7
C104 C103 H30 118.7
C105 C104 C103 122.3(5)
C105 C104 C81 119.2(5)
C103 C104 C81 118.5(5)
C104 C105 C142 121.3(5)
C104 C105 C106 120.7(5)
C142 C105 C106 118.0(5)
C107 C106 C79 118.6(5)
C107 C106 C105 122.1(5)
C79 C106 C105 119.3(5)
C108 C107 C106 120.7(6)
C108 C107 H31 119.6
C106 C107 H31 119.6
C107 C108 C77 121.2(5)
C107 C108 H32 119.4
C77 C108 H32 119.4
C110 C109 C80 176.4(6)
C109 C110 Si5 173.1(5)
C110 Si5 C111 109.6(3)
C110 Si5 C114 106.6(3)
C111 Si5 C114 111.4(3)
C110 Si5 C117 104.9(3)
C111 Si5 C117 111.4(3)
C114 Si5 C117 112.6(3)
C112 C111 C113 110.2(5)
C112 C111 Si5 112.0(4)
C113 C111 Si5 114.0(4)
C112 C111 H330 106.7
C113 C111 H330 106.7
Si5 C111 H330 106.7
C111 C112 H88 109.5
C111 C112 H89 109.5
H88 C112 H89 109.5
C111 C112 H90 109.5
H88 C112 H90 109.5
H89 C112 H90 109.5
C111 C113 H91 109.5
C111 C113 H92 109.5
H91 C113 H92 109.5
C111 C113 H93 109.5
H91 C113 H93 109.5
H92 C113 H93 109.5
C115 C114 C116 112.0(5)
C115 C114 Si5 112.9(4)
C116 C114 Si5 112.5(4)
C115 C114 H331 106.3
C116 C114 H331 106.3
Si5 C114 H331 106.3
C114 C115 H94 109.5
C114 C115 H95 109.5
H94 C115 H95 109.5
C114 C115 H96 109.5
H94 C115 H96 109.5
H95 C115 H96 109.5
C114 C116 H97 109.5
C114 C116 H98 109.5
H97 C116 H98 109.5
C114 C116 H99 109.5
H97 C116 H99 109.5
H98 C116 H99 109.5
C119 C117 C118 110.2(5)
C119 C117 Si5 111.2(4)
C118 C117 Si5 111.4(4)
C119 C117 H332 108.0
C118 C117 H332 108.0
Si5 C117 H332 108.0
C117 C118 H100 109.5
C117 C118 H101 109.5
H100 C118 H101 109.5
C117 C118 H102 109.5
H100 C118 H102 109.5
H101 C118 H102 109.5
C117 C119 H103 109.5
C117 C119 H104 109.5
H103 C119 H104 109.5
C117 C119 H105 109.5
H103 C119 H105 109.5
H104 C119 H105 109.5
C121 C120 C89 174.5(6)
C120 C121 Si6 174.8(5)
C121 Si6 C122 108.2(3)
C121 Si6 C125 107.9(3)
C122 Si6 C125 111.4(3)
C121 Si6 C128 107.7(3)
C122 Si6 C128 111.7(3)
C125 Si6 C128 109.7(3)
C123 C122 C124 109.4(6)
C123 C122 Si6 112.9(4)
C124 C122 Si6 112.3(4)
C123 C122 H333 107.3
C124 C122 H333 107.3
Si6 C122 H333 107.3
C122 C123 H106 109.5
C122 C123 H107 109.5
H106 C123 H107 109.5
C122 C123 H108 109.5
H106 C123 H108 109.5
H107 C123 H108 109.5
C122 C124 H109 109.5
C122 C124 H110 109.5
H109 C124 H110 109.5
C122 C124 H111 109.5
H109 C124 H111 109.5
H110 C124 H111 109.5
C126 C125 C127 112.4(6)
C126 C125 Si6 114.9(4)
C127 C125 Si6 110.8(4)
C126 C125 H334 106.0
C127 C125 H334 106.0
Si6 C125 H334 106.0
C125 C126 H112 109.5
C125 C126 H113 109.5
H112 C126 H113 109.5
C125 C126 H114 109.5
H112 C126 H114 109.5
H113 C126 H114 109.5
C125 C127 H115 109.5
C125 C127 H116 109.5
H115 C127 H116 109.5
C125 C127 H117 109.5
H115 C127 H117 109.5
H116 C127 H117 109.5
C129 C128 C130 109.0(5)
C129 C128 Si6 114.4(4)
C130 C128 Si6 113.7(4)
C129 C128 H335 106.4
C130 C128 H335 106.4
Si6 C128 H335 106.4
C128 C129 H118 109.5
C128 C129 H119 109.5
H118 C129 H119 109.5
C128 C129 H120 109.5
H118 C129 H120 109.5
H119 C129 H120 109.5
C128 C130 H121 109.5
C128 C130 H122 109.5
H121 C130 H122 109.5
C128 C130 H123 109.5
H121 C130 H123 109.5
H122 C130 H123 109.5
C132 C131 C96 173.3(6)
C131 C132 Si7 174.5(5)
C132 Si7 C244 107.9(13)
C132 Si7 C136 107.0(3)
C244 Si7 C136 104.8(12)
C132 Si7 C133 106.1(3)
C244 Si7 C133 119.7(13)
C136 Si7 C133 110.7(3)
C132 Si7 C139 107.8(6)
C136 Si7 C139 116.5(6)
C133 Si7 C139 108.1(6)
C134 C133 C135 111.6(6)
C134 C133 Si7 112.9(5)
C135 C133 Si7 113.2(5)
C134 C133 H124 106.1
C135 C133 H124 106.1
Si7 C133 H124 106.1
C133 C134 H125 109.5
C133 C134 H126 109.5
H125 C134 H126 109.5
C133 C134 H127 109.5
H125 C134 H127 109.5
H126 C134 H127 109.5
C133 C135 H128 109.5
C133 C135 H129 109.5
H128 C135 H129 109.5
C133 C135 H130 109.5
H128 C135 H130 109.5
H129 C135 H130 109.5
C138 C136 C137 110.8(6)
C138 C136 Si7 112.6(5)
C137 C136 Si7 111.1(4)
C138 C136 H131 107.3
C137 C136 H131 107.3
Si7 C136 H131 107.3
C136 C137 H132 109.5
C136 C137 H133 109.5
H132 C137 H133 109.5
C136 C137 H134 109.5
H132 C137 H134 109.5
H133 C137 H134 109.5
C136 C138 H135 109.5
C136 C138 H136 109.5
H135 C138 H136 109.5
C136 C138 H137 109.5
H135 C138 H137 109.5
H136 C138 H137 109.5
C141 C139 C140 109.4(18)
C141 C139 Si7 113.0(12)
C140 C139 Si7 109.5(16)
C141 C139 H350 108.3
C140 C139 H350 108.3
Si7 C139 H350 108.3
C139 C140 H351 109.5
C139 C140 H352 109.5
H351 C140 H352 109.5
C139 C140 H353 109.5
H351 C140 H353 109.5
H352 C140 H353 109.5
C139 C141 H354 109.5
C139 C141 H355 109.5
H354 C141 H355 109.5
C139 C141 H356 109.5
H354 C141 H356 109.5
H355 C141 H356 109.5
C244 C245 H357 109.5
C244 C245 H358 109.5
H357 C245 H358 109.5
C244 C245 H359 109.5
H357 C245 H359 109.5
H358 C245 H359 109.5
C245 C244 C246 105(3)
C245 C244 Si7 113(3)
C246 C244 Si7 114(3)
C245 C244 H360 108.4
C246 C244 H360 108.4
Si7 C244 H360 108.4
C244 C246 H361 109.5
C244 C246 H362 109.5
H361 C246 H362 109.5
C244 C246 H363 109.5
H361 C246 H363 109.5
H362 C246 H363 109.5
C143 C142 C105 175.8(6)
C142 C143 Si8 166.7(5)
C143 Si8 C144 106.3(3)
C143 Si8 C147 105.1(3)
C144 Si8 C147 109.3(3)
C143 Si8 C150 110.5(3)
C144 Si8 C150 109.7(3)
C147 Si8 C150 115.4(3)
C145 C144 C146 110.0(6)
C145 C144 Si8 113.6(5)
C146 C144 Si8 111.2(4)
C145 C144 H145 107.2
C146 C144 H145 107.2
Si8 C144 H145 107.2
C144 C145 H146 109.5
C144 C145 H147 109.5
H146 C145 H147 109.5
C144 C145 H148 109.5
H146 C145 H148 109.5
H147 C145 H148 109.5
C144 C146 H149 109.5
C144 C146 H150 109.5
H149 C146 H150 109.5
C144 C146 H151 109.5
H149 C146 H151 109.5
H150 C146 H151 109.5
C148 C147 C149 109.4(5)
C148 C147 Si8 114.8(4)
C149 C147 Si8 113.9(4)
C148 C147 H152 106.0
C149 C147 H152 106.0
Si8 C147 H152 106.0
C147 C148 H153 109.5
C147 C148 H154 109.5
H153 C148 H154 109.5
C147 C148 H155 109.5
H153 C148 H155 109.5
H154 C148 H155 109.5
C147 C149 H156 109.5
C147 C149 H157 109.5
H156 C149 H157 109.5
C147 C149 H158 109.5
H156 C149 H158 109.5
H157 C149 H158 109.5
C152 C150 C151 111.9(5)
C152 C150 Si8 114.6(4)
C151 C150 Si8 109.7(4)
C152 C150 H159 106.7
C151 C150 H159 106.7
Si8 C150 H159 106.8
C150 C151 H160 109.5
C150 C151 H161 109.5
H160 C151 H161 109.5
C150 C151 H162 109.5
H160 C151 H162 109.5
H161 C151 H162 109.5
C150 C152 H163 109.5
C150 C152 H164 109.5
H163 C152 H164 109.5
C150 C152 H165 109.5
H163 C152 H165 109.5
H164 C152 H165 109.5
C154 C153 C184 119.8(5)
C154 C153 H33 120.1
C184 C153 H33 120.1
C153 C154 C155 121.9(5)
C153 C154 H34 119.0
C155 C154 H34 119.0
C156 C155 C154 121.6(5)
C156 C155 C182 120.6(5)
C154 C155 C182 117.8(5)
C155 C156 C157 120.3(5)
C155 C156 C185 120.3(5)
C157 C156 C185 119.3(5)
C158 C157 C156 122.7(5)
C158 C157 C180 117.5(5)
C156 C157 C180 119.7(5)
C159 C158 C157 123.4(5)
C159 C158 H35 118.3
C157 C158 H35 118.3
C158 C159 C178 118.7(5)
C158 C159 C160 113.2(5)
C178 C159 C160 128.0(5)
C161 C160 C159 138.6(5)
C161 C160 H36 110.7
C159 C160 H36 110.7
C160 C161 C162 139.6(5)
C160 C161 H37 110.2
C162 C161 H37 110.2
C163 C162 C175 118.3(5)
C163 C162 C161 113.9(5)
C175 C162 C161 127.6(5)
C162 C163 C164 124.2(5)
C162 C163 H38 117.9
C164 C163 H38 117.9
C165 C164 C163 122.5(5)
C165 C164 C173 120.0(5)
C163 C164 C173 117.4(5)
C166 C165 C164 120.5(5)
C166 C165 C196 119.7(5)
C164 C165 C196 119.7(5)
C165 C166 C167 122.2(5)
C165 C166 C171 120.0(5)
C167 C166 C171 117.8(5)
C168 C167 C166 120.2(5)
C168 C167 H39 119.9
C166 C167 H39 119.9
C167 C168 C169 122.2(5)
C167 C168 H40 118.9
C169 C168 H40 118.9
C170 C169 C168 119.8(5)
C170 C169 H41 120.1
C168 C169 H41 120.1
C169 C170 C171 120.2(5)
C169 C170 H42 119.9
C171 C170 H42 119.9
C172 C171 C170 120.8(5)
C172 C171 C166 119.5(5)
C170 C171 C166 119.7(5)
C173 C172 C171 119.9(5)
C173 C172 C207 120.8(5)
C171 C172 C207 119.2(5)
C172 C173 C174 121.8(5)
C172 C173 C164 119.9(5)
C174 C173 C164 118.2(5)
C175 C174 C173 124.0(5)
C175 C174 H43 118.0
C173 C174 H43 118.0
C174 C175 C162 117.7(5)
C174 C175 C176 114.2(5)
C162 C175 C176 127.9(5)
C177 C176 C175 139.8(5)
C177 C176 H44 110.1
C175 C176 H44 110.1
C176 C177 C178 138.7(5)
C176 C177 H45 110.6
C178 C177 H45 110.6
C179 C178 C159 118.0(5)
C179 C178 C177 113.4(5)
C159 C178 C177 128.5(5)
C178 C179 C180 124.5(5)
C178 C179 H46 117.7
C180 C179 H46 117.7
C179 C180 C181 122.6(5)
C179 C180 C157 117.9(5)
C181 C180 C157 119.5(5)
C182 C181 C180 121.1(5)
C182 C181 C218 120.0(5)
C180 C181 C218 118.9(5)
C181 C182 C183 122.4(5)
C181 C182 C155 118.7(5)
C183 C182 C155 118.8(5)
C184 C183 C182 121.4(5)
C184 C183 H47 119.3
C182 C183 H47 119.3
C183 C184 C153 120.2(5)
C183 C184 H48 119.9
C153 C184 H48 119.9
C186 C185 C156 178.2(6)
C185 C186 Si9 176.9(5)
C186 Si9 C187 107.5(3)
C186 Si9 C193 108.0(2)
C187 Si9 C193 112.0(3)
C186 Si9 C190 106.3(3)
C187 Si9 C190 112.4(3)
C193 Si9 C190 110.4(3)
C188 C187 C189 109.5(6)
C188 C187 Si9 111.1(4)
C189 C187 Si9 114.6(4)
C188 C187 H187 107.1
C189 C187 H187 107.1
Si9 C187 H187 107.1
C187 C188 H188 109.5
C187 C188 H189 109.5
H188 C188 H189 109.5
C187 C188 H190 109.5
H188 C188 H190 109.5
H189 C188 H190 109.5
C187 C189 H191 109.5
C187 C189 H192 109.5
H191 C189 H192 109.5
C187 C189 H193 109.5
H191 C189 H193 109.5
H192 C189 H193 109.5
C191 C190 C192 110.7(6)
C191 C190 Si9 112.9(5)
C192 C190 Si9 113.1(5)
C191 C190 H194 106.5
C192 C190 H194 106.5
Si9 C190 H194 106.5
C190 C191 H195 109.5
C190 C191 H196 109.5
H195 C191 H196 109.5
C190 C191 H197 109.5
H195 C191 H197 109.5
H196 C191 H197 109.5
C190 C192 H198 109.5
C190 C192 H199 109.5
H198 C192 H199 109.5
C190 C192 H200 109.5
H198 C192 H200 109.5
H199 C192 H200 109.5
C195 C193 C194 110.2(5)
C195 C193 Si9 111.9(4)
C194 C193 Si9 112.8(4)
C195 C193 H201 107.2
C194 C193 H201 107.2
Si9 C193 H201 107.2
C193 C194 H202 109.5
C193 C194 H203 109.5
H202 C194 H203 109.5
C193 C194 H204 109.5
H202 C194 H204 109.5
H203 C194 H204 109.5
C193 C195 H205 109.5
C193 C195 H206 109.5
H205 C195 H206 109.5
C193 C195 H207 109.5
H205 C195 H207 109.5
H206 C195 H207 109.5
C197 C196 C165 179.3(7)
C196 C197 Si10 176.3(5)
C197 Si10 C201 108.2(3)
C197 Si10 C198 107.2(2)
C201 Si10 C198 109.8(3)
C197 Si10 C204 106.2(3)
C201 Si10 C204 112.1(3)
C198 Si10 C204 113.0(3)
C200 C198 C199 110.1(5)
C200 C198 Si10 115.7(4)
C199 C198 Si10 110.7(4)
C200 C198 H208 106.6
C199 C198 H208 106.6
Si10 C198 H208 106.6
C198 C199 H209 109.5
C198 C199 H210 109.5
H209 C199 H210 109.5
C198 C199 H211 109.5
H209 C199 H211 109.5
H210 C199 H211 109.5
C198 C200 H212 109.5
C198 C200 H213 109.5
H212 C200 H213 109.5
C198 C200 H214 109.5
H212 C200 H214 109.5
H213 C200 H214 109.5
C202 C201 C203 109.0(5)
C202 C201 Si10 114.0(4)
C203 C201 Si10 113.4(4)
C202 C201 H215 106.7
C203 C201 H215 106.7
Si10 C201 H215 106.7
C201 C202 H216 109.5
C201 C202 H217 109.5
H216 C202 H217 109.5
C201 C202 H218 109.5
H216 C202 H218 109.5
H217 C202 H218 109.5
C201 C203 H219 109.5
C201 C203 H220 109.5
H219 C203 H220 109.5
C201 C203 H221 109.5
H219 C203 H221 109.5
H220 C203 H221 109.5
C205 C204 C206 109.5(6)
C205 C204 Si10 112.7(4)
C206 C204 Si10 112.4(4)
C205 C204 H222 107.3
C206 C204 H222 107.3
Si10 C204 H222 107.3
C204 C205 H223 109.5
C204 C205 H224 109.5
H223 C205 H224 109.5
C204 C205 H225 109.5
H223 C205 H225 109.5
H224 C205 H225 109.5
C204 C206 H226 109.5
C204 C206 H227 109.5
H226 C206 H227 109.5
C204 C206 H228 109.5
H226 C206 H228 109.5
H227 C206 H228 109.5
C208 C207 C172 176.5(6)
C207 C208 Si11 175.3(6)
C238 Si11 C208 116.2(8)
C212 Si11 C208 110.8(3)
C238 Si11 C209 124.0(8)
C212 Si11 C209 117.6(4)
C208 Si11 C209 106.6(3)
C212 Si11 C215 109.6(4)
C208 Si11 C215 102.7(4)
C209 Si11 C215 108.4(4)
C238 Si11 C235 106.9(10)
C208 Si11 C235 100.2(5)
C209 Si11 C235 98.7(6)
C211 C209 C210 110.9(6)
C211 C209 Si11 111.3(5)
C210 C209 Si11 111.1(5)
C211 C209 H250 107.8
C210 C209 H250 107.8
Si11 C209 H250 107.8
C209 C210 H251 109.5
C209 C210 H252 109.5
H251 C210 H252 109.5
C209 C210 H253 109.5
H251 C210 H253 109.5
H252 C210 H253 109.5
C209 C211 H254 109.5
C209 C211 H255 109.5
H254 C211 H255 109.5
C209 C211 H256 109.5
H254 C211 H256 109.5
H255 C211 H256 109.5
C214 C212 C213 110.6(9)
C214 C212 Si11 111.3(7)
C213 C212 Si11 114.1(7)
C214 C212 H278 106.8
C213 C212 H278 106.8
Si11 C212 H278 106.8
C212 C213 H279 109.5
C212 C213 H280 109.5
H279 C213 H280 109.5
C212 C213 H281 109.5
H279 C213 H281 109.5
H280 C213 H281 109.5
C212 C214 H282 109.5
C212 C214 H283 109.5
H282 C214 H283 109.5
C212 C214 H284 109.5
H282 C214 H284 109.5
H283 C214 H284 109.5
C217 C215 C216 111.9(9)
C217 C215 Si11 110.8(7)
C216 C215 Si11 112.3(8)
C217 C215 H285 107.1
C216 C215 H285 107.1
Si11 C215 H285 107.1
C215 C216 H286 109.5
C215 C216 H287 109.5
H286 C216 H287 109.5
C215 C216 H288 109.5
H286 C216 H288 109.5
H287 C216 H288 109.5
C215 C217 H289 109.5
C215 C217 H290 109.5
H289 C217 H290 109.5
C215 C217 H291 109.5
H289 C217 H291 109.5
H290 C217 H291 109.5
C236 C235 C237 115(2)
C236 C235 Si11 111.8(15)
C237 C235 Si11 106.0(16)
C236 C235 H313 108.1
C237 C235 H313 108.1
Si11 C235 H313 108.1
C235 C236 H314 109.5
C235 C236 H315 109.5
H314 C236 H315 109.5
C235 C236 H316 109.5
H314 C236 H316 109.5
H315 C236 H316 109.5
C235 C237 H317 109.5
C235 C237 H318 109.5
H317 C237 H318 109.5
C235 C237 H319 109.5
H317 C237 H319 109.5
H318 C237 H319 109.5
C239 C238 C240 107(2)
C239 C238 Si11 113.4(17)
C240 C238 Si11 108.0(19)
C239 C238 H320 109.3
C240 C238 H320 109.3
Si11 C238 H320 109.3
C238 C239 H321 109.5
C238 C239 H322 109.5
H321 C239 H322 109.5
C238 C239 H323 109.5
H321 C239 H323 109.5
H322 C239 H323 109.5
C238 C240 H324 109.5
C238 C240 H325 109.5
H324 C240 H325 109.5
C238 C240 H326 109.5
H324 C240 H326 109.5
H325 C240 H326 109.5
C219 C218 C181 177.2(6)
C218 C219 Si12 176.4(5)
C219 Si12 C226 105.4(3)
C219 Si12 C223 107.7(3)
C226 Si12 C223 110.6(3)
C219 Si12 C220 107.7(3)
C226 Si12 C220 111.8(3)
C223 Si12 C220 113.3(3)
C222 C220 C221 110.6(6)
C222 C220 Si12 112.9(4)
C221 C220 Si12 112.6(4)
C222 C220 H166 106.7
C221 C220 H166 106.7
Si12 C220 H166 106.7
C220 C221 H167 109.5
C220 C221 H168 109.5
H167 C221 H168 109.5
C220 C221 H169 109.5
H167 C221 H169 109.5
H168 C221 H169 109.5
C220 C222 H170 109.5
C220 C222 H171 109.5
H170 C222 H171 109.5
C220 C222 H172 109.5
H170 C222 H172 109.5
H171 C222 H172 109.5
C224 C223 C225 110.1(5)
C224 C223 Si12 112.0(4)
C225 C223 Si12 111.4(4)
C224 C223 H173 107.7
C225 C223 H173 107.7
Si12 C223 H173 107.7
C223 C224 H174 109.5
C223 C224 H175 109.5
H174 C224 H175 109.5
C223 C224 H176 109.5
H174 C224 H176 109.5
H175 C224 H176 109.5
C223 C225 H177 109.5
C223 C225 H178 109.5
H177 C225 H178 109.5
C223 C225 H179 109.5
H177 C225 H179 109.5
H178 C225 H179 109.5
C228 C226 C227 109.6(5)
C228 C226 Si12 114.7(4)
C227 C226 Si12 111.5(5)
C228 C226 H180 106.9
C227 C226 H180 106.9
Si12 C226 H180 106.9
C226 C227 H181 109.5
C226 C227 H182 109.5
H181 C227 H182 109.5
C226 C227 H183 109.5
H181 C227 H183 109.5
H182 C227 H183 109.5
C226 C228 H184 109.5
C226 C228 H185 109.5
H184 C228 H185 109.5
C226 C228 H186 109.5
H184 C228 H186 109.5
H185 C228 H186 109.5

loop_
_geom_bond_atom_site_label_1
_geom_bond_atom_site_label_2
_geom_bond_distance
C1 C2 1.366(9)
C1 C32 1.399(9)
C1 H1 0.9500
C2 C3 1.425(8)
C2 H2 0.9500
C3 C30 1.413(8)
C3 C4 1.442(8)
C4 C5 1.410(7)
C4 C33 1.413(8)
C5 C28 1.415(8)
C5 C6 1.432(8)
C6 C7 1.368(8)
C6 H3 0.9500
C7 C26 1.434(8)
C7 C8 1.491(8)
C8 C9 1.333(8)
C8 H4 0.9500
C9 C10 1.496(8)
C9 H5 0.9500
C10 C11 1.370(8)
C10 C23 1.424(8)
C11 C12 1.414(8)
C11 H6 0.9500
C12 C21 1.418(8)
C12 C13 1.437(7)
C13 C14 1.426(8)
C13 C44 1.427(8)
C14 C19 1.413(8)
C14 C15 1.422(8)
C15 C16 1.363(8)
C15 H7 0.9500
C16 C17 1.412(9)
C16 H8 0.9500
C17 C18 1.360(8)
C17 H9 0.9500
C18 C19 1.438(8)
C18 H10 0.9500
C19 C20 1.426(8)
C20 C21 1.414(8)
C20 C55 1.434(8)
C21 C22 1.427(8)
C22 C23 1.387(8)
C22 H11 0.9500
C23 C24 1.482(8)
C24 C25 1.332(8)
C24 H12 0.9500
C25 C26 1.483(7)
C25 H13 0.9500
C26 C27 1.375(8)
C27 C28 1.427(8)
C27 H14 0.9500
C28 C29 1.417(8)
C29 C66 1.407(8)
C29 C30 1.425(8)
C30 C31 1.426(8)
C31 C32 1.375(9)
C31 H15 0.9500
C32 H16 0.9500
C33 C34 1.210(8)
C34 Si1 1.832(7)
Si1 C229 1.673(17)
Si1 C41 1.805(10)
Si1 C35 1.888(6)
Si1 C38 2.057(10)
Si1 C232 2.169(18)
C35 C37 1.521(10)
C35 C36 1.563(11)
C35 H229 1.0000
C36 H230 0.9800
C36 H231 0.9800
C36 H232 0.9800
C37 H233 0.9800
C37 H234 0.9800
C37 H235 0.9800
C38 C40 1.531(16)
C38 C39 1.531(17)
C38 H257 1.0000
C39 H258 0.9800
C39 H259 0.9800
C39 H260 0.9800
C40 H261 0.9800
C40 H262 0.9800
C40 H263 0.9800
C41 C43 1.529(15)
C41 C42 1.55(3)
C41 H264 1.0000
C42 H265 0.9800
C42 H266 0.9800
C42 H267 0.9800
C43 H268 0.9800
C43 H269 0.9800
C43 H270 0.9800
C229 C231 1.49(3)
C229 C230 1.59(3)
C229 H292 1.0000
C230 H293 0.9800
C230 H294 0.9800
C230 H295 0.9800
C231 H296 0.9800
C231 H297 0.9800
C231 H298 0.9800
C232 C233 1.54(3)
C232 C234 1.54(4)
C232 H299 1.0000
C233 H300 0.9800
C233 H301 0.9800
C233 H302 0.9800
C234 H303 0.9800
C234 H304 0.9800
C234 H305 0.9800
C44 C45 1.209(8)
C45 Si2 1.854(6)
Si2 C52 1.890(7)
Si2 C49 1.895(7)
Si2 C46 1.898(7)
C46 C48 1.532(10)
C46 C47 1.541(11)
C46 H49 1.0000
C47 H50 0.9800
C47 H51 0.9800
C47 H52 0.9800
C48 H53 0.9800
C48 H54 0.9800
C48 H55 0.9800
C49 C51 1.529(9)
C49 C50 1.546(9)
C49 H56 1.0000
C50 H57 0.9800
C50 H58 0.9800
C50 H59 0.9800
C51 H60 0.9800
C51 H61 0.9800
C51 H62 0.9800
C52 C53 1.506(11)
C52 C54 1.533(10)
C52 H63 1.0000
C53 H64 0.9800
C53 H65 0.9800
C53 H66 0.9800
C54 H67 0.9800
C54 H68 0.9800
C54 H69 0.9800
C55 C56 1.208(8)
C56 Si3 1.859(6)
Si3 C57 1.882(7)
Si3 C60 1.889(6)
Si3 C63 1.900(6)
C57 C59 1.528(10)
C57 C58 1.537(10)
C57 H327 1.0000
C58 H70 0.9800
C58 H71 0.9800
C58 H72 0.9800
C59 H73 0.9800
C59 H74 0.9800
C59 H75 0.9800
C60 C62 1.528(9)
C60 C61 1.540(9)
C60 H328 1.0000
C61 H76 0.9800
C61 H77 0.9800
C61 H78 0.9800
C62 H79 0.9800
C62 H80 0.9800
C62 H81 0.9800
C63 C65 1.525(9)
C63 C64 1.540(10)
C63 H329 1.0000
C64 H82 0.9800
C64 H83 0.9800
C64 H84 0.9800
C65 H85 0.9800
C65 H86 0.9800
C65 H87 0.9800
C66 C67 1.221(8)
C67 Si4 1.840(7)
Si4 C71 1.793(13)
Si4 C74 1.891(16)
Si4 C247 1.91(3)
Si4 C68 1.927(11)
Si4 C241 2.15(2)
C68 C70 1.517(13)
C68 C69 1.527(15)
C68 H236 1.0000
C69 H237 0.9800
C69 H238 0.9800
C69 H239 0.9800
C70 H240 0.9800
C70 H241 0.9800
C70 H242 0.9800
C71 C72 1.50(3)
C71 C73 1.56(3)
C71 H271 1.0000
C243 C241 1.58(2)
C243 H272 0.9800
C243 H273 0.9800
C243 H274 0.9800
C73 H275 0.9800
C73 H276 0.9800
C73 H277 0.9800
C241 C242 1.46(3)
C241 H306 1.0000
C242 H307 0.9800
C242 H308 0.9800
C242 H309 0.9800
C72 H310 0.9800
C72 H311 0.9800
C72 H312 0.9800
C74 C75 1.52(2)
C74 C76 1.54(2)
C74 H336 1.0000
C75 H337 0.9800
C75 H338 0.9800
C75 H339 0.9800
C76 H340 0.9800
C76 H341 0.9800
C76 H342 0.9800
C248 C247 1.55(4)
C248 H343 0.9800
C248 H344 0.9800
C248 H345 0.9800
C249 C247 1.52(5)
C249 H346 0.9800
C249 H347 0.9800
C249 H348 0.9800
C247 H349 1.0000
C77 C78 1.363(8)
C77 C108 1.418(9)
C77 H17 0.9500
C78 C79 1.433(8)
C78 H18 0.9500
C79 C80 1.396(8)
C79 C106 1.428(8)
C80 C81 1.431(8)
C80 C109 1.438(8)
C81 C82 1.418(8)
C81 C104 1.434(8)
C82 C83 1.381(8)
C82 H19 0.9500
C83 C102 1.431(8)
C83 C84 1.476(7)
C84 C85 1.330(8)
C84 H20 0.9500
C85 C86 1.488(8)
C85 H21 0.9500
C86 C87 1.362(8)
C86 C99 1.432(8)
C87 C88 1.430(7)
C87 H22 0.9500
C88 C89 1.413(7)
C88 C97 1.421(8)
C89 C90 1.423(7)
C89 C120 1.431(8)
C90 C91 1.428(8)
C90 C95 1.431(8)
C91 C92 1.360(8)
C91 H23 0.9500
C92 C93 1.406(8)
C92 H24 0.9500
C93 C94 1.367(8)
C93 H25 0.9500
C94 C95 1.427(8)
C94 H26 0.9500
C95 C96 1.416(8)
C96 C97 1.414(8)
C96 C131 1.432(8)
C97 C98 1.433(8)
C98 C99 1.367(8)
C98 H27 0.9500
C99 C100 1.485(8)
C100 C101 1.330(8)
C100 H28 0.9500
C101 C102 1.494(7)
C101 H29 0.9500
C102 C103 1.378(8)
C103 C104 1.413(8)
C103 H30 0.9500
C104 C105 1.407(8)
C105 C142 1.425(8)
C105 C106 1.438(8)
C106 C107 1.425(8)
C107 C108 1.356(8)
C107 H31 0.9500
C108 H32 0.9500
C109 C110 1.203(8)
C110 Si5 1.856(6)
Si5 C111 1.885(6)
Si5 C114 1.886(6)
Si5 C117 1.891(6)
C111 C112 1.533(9)
C111 C113 1.541(8)
C111 H330 1.0000
C112 H88 0.9800
C112 H89 0.9800
C112 H90 0.9800
C113 H91 0.9800
C113 H92 0.9800
C113 H93 0.9800
C114 C115 1.516(9)
C114 C116 1.544(9)
C114 H331 1.0000
C115 H94 0.9800
C115 H95 0.9800
C115 H96 0.9800
C116 H97 0.9800
C116 H98 0.9800
C116 H99 0.9800
C117 C119 1.534(9)
C117 C118 1.548(9)
C117 H332 1.0000
C118 H100 0.9800
C118 H101 0.9800
C118 H102 0.9800
C119 H103 0.9800
C119 H104 0.9800
C119 H105 0.9800
C120 C121 1.208(8)
C121 Si6 1.849(6)
Si6 C122 1.890(6)
Si6 C125 1.896(6)
Si6 C128 1.898(6)
C122 C123 1.522(9)
C122 C124 1.530(9)
C122 H333 1.0000
C123 H106 0.9800
C123 H107 0.9800
C123 H108 0.9800
C124 H109 0.9800
C124 H110 0.9800
C124 H111 0.9800
C125 C126 1.519(9)
C125 C127 1.526(9)
C125 H334 1.0000
C126 H112 0.9800
C126 H113 0.9800
C126 H114 0.9800
C127 H115 0.9800
C127 H116 0.9800
C127 H117 0.9800
C128 C129 1.520(9)
C128 C130 1.553(9)
C128 H335 1.0000
C129 H118 0.9800
C129 H119 0.9800
C129 H120 0.9800
C130 H121 0.9800
C130 H122 0.9800
C130 H123 0.9800
C131 C132 1.211(8)
C132 Si7 1.854(6)
Si7 C244 1.86(4)
Si7 C136 1.883(6)
Si7 C133 1.898(6)
Si7 C139 1.91(2)
C133 C134 1.517(9)
C133 C135 1.531(9)
C133 H124 1.0000
C134 H125 0.9800
C134 H126 0.9800
C134 H127 0.9800
C135 H128 0.9800
C135 H129 0.9800
C135 H130 0.9800
C136 C138 1.529(9)
C136 C137 1.538(9)
C136 H131 1.0000
C137 H132 0.9800
C137 H133 0.9800
C137 H134 0.9800
C138 H135 0.9800
C138 H136 0.9800
C138 H137 0.9800
C139 C141 1.49(2)
C139 C140 1.55(4)
C139 H350 1.0000
C140 H351 0.9800
C140 H352 0.9800
C140 H353 0.9800
C141 H354 0.9800
C141 H355 0.9800
C141 H356 0.9800
C245 C244 1.46(4)
C245 H357 0.9800
C245 H358 0.9800
C245 H359 0.9800
C244 C246 1.59(7)
C244 H360 1.0000
C246 H361 0.9800
C246 H362 0.9800
C246 H363 0.9800
C142 C143 1.214(8)
C143 Si8 1.852(6)
Si8 C144 1.884(6)
Si8 C147 1.884(6)
Si8 C150 1.892(6)
C144 C145 1.532(10)
C144 C146 1.536(9)
C144 H145 1.0000
C145 H146 0.9800
C145 H147 0.9800
C145 H148 0.9800
C146 H149 0.9800
C146 H150 0.9800
C146 H151 0.9800
C147 C148 1.529(8)
C147 C149 1.543(9)
C147 H152 1.0000
C148 H153 0.9800
C148 H154 0.9800
C148 H155 0.9800
C149 H156 0.9800
C149 H157 0.9800
C149 H158 0.9800
C150 C152 1.535(8)
C150 C151 1.540(8)
C150 H159 1.0000
C151 H160 0.9800
C151 H161 0.9800
C151 H162 0.9800
C152 H163 0.9800
C152 H164 0.9800
C152 H165 0.9800
C153 C154 1.358(8)
C153 C184 1.434(8)
C153 H33 0.9500
C154 C155 1.430(8)
C154 H34 0.9500
C155 C156 1.406(8)
C155 C182 1.437(8)
C156 C157 1.416(8)
C156 C185 1.439(8)
C157 C158 1.414(8)
C157 C180 1.432(7)
C158 C159 1.389(8)
C158 H35 0.9500
C159 C178 1.439(7)
C159 C160 1.467(8)
C160 C161 1.331(8)
C160 H36 0.9500
C161 C162 1.480(8)
C161 H37 0.9500
C162 C163 1.386(8)
C162 C175 1.447(8)
C163 C164 1.414(8)
C163 H38 0.9500
C164 C165 1.411(8)
C164 C173 1.427(8)
C165 C166 1.394(8)
C165 C196 1.439(8)
C166 C167 1.429(8)
C166 C171 1.441(7)
C167 C168 1.370(8)
C167 H39 0.9500
C168 C169 1.398(8)
C168 H40 0.9500
C169 C170 1.379(8)
C169 H41 0.9500
C170 C171 1.427(8)
C170 H42 0.9500
C171 C172 1.421(8)
C172 C173 1.410(8)
C172 C207 1.432(8)
C173 C174 1.415(8)
C174 C175 1.385(8)
C174 H43 0.9500
C175 C176 1.473(8)
C176 C177 1.331(8)
C176 H44 0.9500
C177 C178 1.480(7)
C177 H45 0.9500
C178 C179 1.362(8)
C179 C180 1.414(8)
C179 H46 0.9500
C180 C181 1.416(8)
C181 C182 1.415(8)
C181 C218 1.436(8)
C182 C183 1.426(8)
C183 C184 1.357(8)
C183 H47 0.9500
C184 H48 0.9500
C185 C186 1.204(8)
C186 Si9 1.857(5)
Si9 C187 1.882(6)
Si9 C193 1.885(6)
Si9 C190 1.889(6)
C187 C188 1.527(8)
C187 C189 1.545(9)
C187 H187 1.0000
C188 H188 0.9800
C188 H189 0.9800
C188 H190 0.9800
C189 H191 0.9800
C189 H192 0.9800
C189 H193 0.9800
C190 C191 1.526(10)
C190 C192 1.532(9)
C190 H194 1.0000
C191 H195 0.9800
C191 H196 0.9800
C191 H197 0.9800
C192 H198 0.9800
C192 H199 0.9800
C192 H200 0.9800
C193 C195 1.529(8)
C193 C194 1.534(8)
C193 H201 1.0000
C194 H202 0.9800
C194 H203 0.9800
C194 H204 0.9800
C195 H205 0.9800
C195 H206 0.9800
C195 H207 0.9800
C196 C197 1.198(8)
C197 Si10 1.855(6)
Si10 C201 1.880(6)
Si10 C198 1.884(5)
Si10 C204 1.903(6)
C198 C200 1.529(8)
C198 C199 1.540(8)
C198 H208 1.0000
C199 H209 0.9800
C199 H210 0.9800
C199 H211 0.9800
C200 H212 0.9800
C200 H213 0.9800
C200 H214 0.9800
C201 C202 1.526(9)
C201 C203 1.537(8)
C201 H215 1.0000
C202 H216 0.9800
C202 H217 0.9800
C202 H218 0.9800
C203 H219 0.9800
C203 H220 0.9800
C203 H221 0.9800
C204 C205 1.525(9)
C204 C206 1.534(9)
C204 H222 1.0000
C205 H223 0.9800
C205 H224 0.9800
C205 H225 0.9800
C206 H226 0.9800
C206 H227 0.9800
C206 H228 0.9800
C207 C208 1.191(8)
C208 Si11 1.858(6)
Si11 C238 1.69(2)
Si11 C212 1.830(9)
Si11 C209 1.876(6)
Si11 C215 1.975(10)
Si11 C235 2.15(2)
C209 C211 1.511(9)
C209 C210 1.544(9)
C209 H250 1.0000
C210 H251 0.9800
C210 H252 0.9800
C210 H253 0.9800
C211 H254 0.9800
C211 H255 0.9800
C211 H256 0.9800
C212 C214 1.530(14)
C212 C213 1.540(16)
C212 H278 1.0000
C213 H279 0.9800
C213 H280 0.9800
C213 H281 0.9800
C214 H282 0.9800
C214 H283 0.9800
C214 H284 0.9800
C215 C217 1.511(15)
C215 C216 1.525(14)
C215 H285 1.0000
C216 H286 0.9800
C216 H287 0.9800
C216 H288 0.9800
C217 H289 0.9800
C217 H290 0.9800
C217 H291 0.9800
C235 C236 1.50(3)
C235 C237 1.51(3)
C235 H313 1.0000
C236 H314 0.9800
C236 H315 0.9800
C236 H316 0.9800
C237 H317 0.9800
C237 H318 0.9800
C237 H319 0.9800
C238 C239 1.53(4)
C238 C240 1.55(4)
C238 H320 1.0000
C239 H321 0.9800
C239 H322 0.9800
C239 H323 0.9800
C240 H324 0.9800
C240 H325 0.9800
C240 H326 0.9800
C218 C219 1.206(8)
C219 Si12 1.845(6)
Si12 C226 1.875(6)
Si12 C223 1.887(6)
Si12 C220 1.902(6)
C220 C222 1.542(9)
C220 C221 1.545(9)
C220 H166 1.0000
C221 H167 0.9800
C221 H168 0.9800
C221 H169 0.9800
C222 H170 0.9800
C222 H171 0.9800
C222 H172 0.9800
C223 C224 1.530(9)
C223 C225 1.545(9)
C223 H173 1.0000
C224 H174 0.9800
C224 H175 0.9800
C224 H176 0.9800
C225 H177 0.9800
C225 H178 0.9800
C225 H179 0.9800
C226 C228 1.529(9)
C226 C227 1.537(9)
C226 H180 1.0000
C227 H181 0.9800
C227 H182 0.9800
C227 H183 0.9800
C228 H184 0.9800
C228 H185 0.9800
C228 H186 0.9800

loop_
_geom_torsion_atom_site_label_1
_geom_torsion_atom_site_label_2
_geom_torsion_atom_site_label_3
_geom_torsion_atom_site_label_4
_geom_torsion
_geom_torsion_site_symmetry_1
C32 C1 C2 C3 -0.4(9) .
C1 C2 C3 C30 -0.9(8) .
C1 C2 C3 C4 -179.1(5) .
C30 C3 C4 C5 0.8(7) .
C2 C3 C4 C5 179.0(5) .
C30 C3 C4 C33 -179.4(5) .
C2 C3 C4 C33 -1.2(8) .
C33 C4 C5 C28 177.8(5) .
C3 C4 C5 C28 -2.4(7) .
C33 C4 C5 C6 -1.2(8) .
C3 C4 C5 C6 178.7(5) .
C4 C5 C6 C7 176.3(5) .
C28 C5 C6 C7 -2.7(8) .
C5 C6 C7 C26 2.7(8) .
C5 C6 C7 C8 179.6(5) .
C6 C7 C8 C9 121.6(6) .
C26 C7 C8 C9 -61.6(8) .
C7 C8 C9 C10 -2.0(9) .
C8 C9 C10 C11 -118.6(6) .
C8 C9 C10 C23 62.3(8) .
C23 C10 C11 C12 -3.7(8) .
C9 C10 C11 C12 177.2(5) .
C10 C11 C12 C21 1.8(8) .
C10 C11 C12 C13 -178.3(5) .
C11 C12 C13 C14 175.3(5) .
C21 C12 C13 C14 -4.9(8) .
C11 C12 C13 C44 -4.4(8) .
C21 C12 C13 C44 175.4(5) .
C44 C13 C14 C19 -177.0(5) .
C12 C13 C14 C19 3.2(8) .
C44 C13 C14 C15 1.7(8) .
C12 C13 C14 C15 -178.0(5) .
C19 C14 C15 C16 -1.5(9) .
C13 C14 C15 C16 179.8(5) .
C14 C15 C16 C17 0.4(9) .
C15 C16 C17 C18 0.2(9) .
C16 C17 C18 C19 0.2(9) .
C15 C14 C19 C20 -176.9(5) .
C13 C14 C19 C20 1.8(8) .
C15 C14 C19 C18 1.8(8) .
C13 C14 C19 C18 -179.4(5) .
C17 C18 C19 C14 -1.3(8) .
C17 C18 C19 C20 177.5(5) .
C14 C19 C20 C21 -5.3(8) .
C18 C19 C20 C21 176.0(5) .
C14 C19 C20 C55 172.5(5) .
C18 C19 C20 C55 -6.2(8) .
C19 C20 C21 C12 3.6(8) .
C55 C20 C21 C12 -174.1(5) .
C19 C20 C21 C22 -176.5(5) .
C55 C20 C21 C22 5.7(8) .
C11 C12 C21 C20 -178.7(5) .
C13 C12 C21 C20 1.4(8) .
C11 C12 C21 C22 1.4(7) .
C13 C12 C21 C22 -178.4(5) .
C20 C21 C22 C23 177.4(5) .
C12 C21 C22 C23 -2.8(8) .
C21 C22 C23 C10 0.9(8) .
C21 C22 C23 C24 -179.9(5) .
C11 C10 C23 C22 2.3(8) .
C9 C10 C23 C22 -178.6(5) .
C11 C10 C23 C24 -176.7(5) .
C9 C10 C23 C24 2.3(8) .
C22 C23 C24 C25 118.0(6) .
C10 C23 C24 C25 -62.9(8) .
C23 C24 C25 C26 -1.6(9) .
C6 C7 C26 C27 -0.1(8) .
C8 C7 C26 C27 -176.9(5) .
C6 C7 C26 C25 178.0(5) .
C8 C7 C26 C25 1.2(8) .
C24 C25 C26 C27 -119.3(6) .
C24 C25 C26 C7 62.6(8) .
C7 C26 C27 C28 -2.4(8) .
C25 C26 C27 C28 179.4(5) .
C4 C5 C28 C29 2.6(8) .
C6 C5 C28 C29 -178.3(5) .
C4 C5 C28 C27 -178.8(5) .
C6 C5 C28 C27 0.2(7) .
C26 C27 C28 C5 2.3(8) .
C26 C27 C28 C29 -179.1(5) .
C5 C28 C29 C66 179.9(5) .
C27 C28 C29 C66 1.3(8) .
C5 C28 C29 C30 -1.3(7) .
C27 C28 C29 C30 -179.9(5) .
C2 C3 C30 C29 -177.7(5) .
C4 C3 C30 C29 0.5(8) .
C2 C3 C30 C31 1.7(8) .
C4 C3 C30 C31 179.8(5) .
C66 C29 C30 C3 178.6(5) .
C28 C29 C30 C3 -0.2(8) .
C66 C29 C30 C31 -0.8(8) .
C28 C29 C30 C31 -179.6(5) .
C3 C30 C31 C32 -1.1(8) .
C29 C30 C31 C32 178.3(5) .
C30 C31 C32 C1 -0.2(9) .
C2 C1 C32 C31 1.0(9) .
C229 Si1 C35 C37 -84.3(9) .
C41 Si1 C35 C37 -165.8(6) .
C34 Si1 C35 C37 62.1(6) .
C38 Si1 C35 C37 -41.9(7) .
C232 Si1 C35 C37 159.7(7) .
C229 Si1 C35 C36 154.2(8) .
C41 Si1 C35 C36 72.6(6) .
C34 Si1 C35 C36 -59.5(6) .
C38 Si1 C35 C36 -163.4(5) .
C232 Si1 C35 C36 38.1(7) .
C34 Si1 C41 C43 -21.4(9) .
C35 Si1 C41 C43 -149.4(7) .
C38 Si1 C41 C43 86.7(8) .
C34 Si1 C41 C42 101.5(12) .
C35 Si1 C41 C42 -26.6(13) .
C38 Si1 C41 C42 -150.5(12) .
C34 Si1 C229 C231 -101.1(15) .
C35 Si1 C229 C231 40.0(17) .
C232 Si1 C229 C231 154.6(15) .
C34 Si1 C229 C230 18.2(17) .
C35 Si1 C229 C230 159.3(12) .
C232 Si1 C229 C230 -86.1(15) .
C45 Si2 C46 C48 -87.4(6) .
C52 Si2 C46 C48 30.5(6) .
C49 Si2 C46 C48 154.9(5) .
C45 Si2 C46 C47 38.2(5) .
C52 Si2 C46 C47 156.1(5) .
C49 Si2 C46 C47 -79.4(5) .
C45 Si2 C49 C51 -86.3(5) .
C52 Si2 C49 C51 155.1(5) .
C46 Si2 C49 C51 32.4(6) .
C45 Si2 C49 C50 39.2(5) .
C52 Si2 C49 C50 -79.3(6) .
C46 Si2 C49 C50 157.9(5) .
C45 Si2 C52 C53 -92.5(7) .
C49 Si2 C52 C53 25.8(8) .
C46 Si2 C52 C53 148.8(7) .
C45 Si2 C52 C54 35.3(7) .
C49 Si2 C52 C54 153.7(5) .
C46 Si2 C52 C54 -83.4(6) .
C55 C56 Si3 C57 165(2) .
C55 C56 Si3 C60 -75(2) .
C55 C56 Si3 C63 48(2) .
C56 Si3 C57 C59 65.9(6) .
C60 Si3 C57 C59 -51.2(6) .
C63 Si3 C57 C59 -179.5(5) .
C56 Si3 C57 C58 -58.4(6) .
C60 Si3 C57 C58 -175.5(5) .
C63 Si3 C57 C58 56.2(6) .
C56 Si3 C60 C62 171.2(4) .
C57 Si3 C60 C62 -70.0(5) .
C63 Si3 C60 C62 55.5(5) .
C56 Si3 C60 C61 42.7(5) .
C57 Si3 C60 C61 161.5(4) .
C63 Si3 C60 C61 -73.0(5) .
C56 Si3 C63 C65 162.8(5) .
C57 Si3 C63 C65 45.5(6) .
C60 Si3 C63 C65 -80.6(6) .
C56 Si3 C63 C64 -69.8(5) .
C57 Si3 C63 C64 172.9(5) .
C60 Si3 C63 C64 46.8(6) .
C67 Si4 C71 C72 29.1(19) .
C247 Si4 C71 C72 141(2) .
C68 Si4 C71 C72 -89.2(18) .
C67 Si4 C71 C73 -89.7(12) .
C247 Si4 C71 C73 22.4(17) .
C68 Si4 C71 C73 152.1(11) .
C67 Si4 C74 C75 46.9(14) .
C68 Si4 C74 C75 161.0(13) .
C241 Si4 C74 C75 -57.7(15) ...
C67 Si4 C74 C76 -80.2(11) .
C68 Si4 C74 C76 33.8(12) .
C241 Si4 C74 C76 175.1(11) .
C108 C77 C78 C79 0.2(8) .
C77 C78 C79 C80 -179.5(5) .
C77 C78 C79 C106 0.9(8) .
C106 C79 C80 C81 -2.1(8) .
C78 C79 C80 C81 178.4(5) .
C106 C79 C80 C109 177.4(5) .
C78 C79 C80 C109 -2.1(8) .
C79 C80 C81 C82 -176.2(5) .
C109 C80 C81 C82 4.2(8) .
C79 C80 C81 C104 3.0(8) .
C109 C80 C81 C104 -176.6(5) .
C80 C81 C82 C83 178.0(5) .
C104 C81 C82 C83 -1.2(8) .
C81 C82 C83 C102 4.3(8) .
C81 C82 C83 C84 -176.1(5) .
C82 C83 C84 C85 121.3(6) .
C102 C83 C84 C85 -59.1(8) .
C83 C84 C85 C86 1.1(9) .
C84 C85 C86 C87 -117.1(6) .
C84 C85 C86 C99 66.6(8) .
C99 C86 C87 C88 1.4(8) .
C85 C86 C87 C88 -175.1(5) .
C86 C87 C88 C89 -177.3(5) .
C86 C87 C88 C97 4.9(8) .
C97 C88 C89 C90 1.8(8) .
C87 C88 C89 C90 -176.0(5) .
C97 C88 C89 C120 -176.1(5) .
C87 C88 C89 C120 6.2(8) .
C88 C89 C90 C91 179.4(5) .
C120 C89 C90 C91 -2.7(8) .
C88 C89 C90 C95 1.2(8) .
C120 C89 C90 C95 179.0(5) .
C89 C90 C91 C92 -178.1(5) .
C95 C90 C91 C92 0.1(8) .
C90 C91 C92 C93 -0.7(9) .
C91 C92 C93 C94 0.9(9) .
C92 C93 C94 C95 -0.6(9) .
C93 C94 C95 C96 -179.6(5) .
C93 C94 C95 C90 0.0(8) .
C89 C90 C95 C96 -1.9(7) .
C91 C90 C95 C96 179.8(5) .
C89 C90 C95 C94 178.5(5) .
C91 C90 C95 C94 0.2(7) .
C94 C95 C96 C97 179.2(5) .
C90 C95 C96 C97 -0.4(8) .
C94 C95 C96 C131 -6.3(8) .
C90 C95 C96 C131 174.1(5) .
C95 C96 C97 C88 3.4(7) .
C131 C96 C97 C88 -171.3(5) .
C95 C96 C97 C98 -176.7(5) .
C131 C96 C97 C98 8.6(7) .
C89 C88 C97 C96 -4.1(7) .
C87 C88 C97 C96 173.7(5) .
C89 C88 C97 C98 176.0(5) .
C87 C88 C97 C98 -6.2(7) .
C96 C97 C98 C99 -178.5(5) .
C88 C97 C98 C99 1.4(7) .
C97 C98 C99 C86 4.9(8) .
C97 C98 C99 C100 -177.2(5) .
C87 C86 C99 C98 -6.3(7) .
C85 C86 C99 C98 170.0(5) .
C87 C86 C99 C100 175.9(5) .
C85 C86 C99 C100 -7.8(8) .
C98 C99 C100 C101 125.3(6) .
C86 C99 C100 C101 -56.9(8) .
C99 C100 C101 C102 -0.6(9) .
C82 C83 C102 C103 -3.8(7) .
C84 C83 C102 C103 176.6(5) .
C82 C83 C102 C101 173.7(5) .
C84 C83 C102 C101 -5.9(8) .
C100 C101 C102 C103 -116.0(6) .
C100 C101 C102 C83 66.5(8) .
C83 C102 C103 C104 0.4(8) .
C101 C102 C103 C104 -177.1(5) .
C102 C103 C104 C105 -177.4(5) .
C102 C103 C104 C81 2.6(8) .
C82 C81 C104 C105 177.8(5) .
C80 C81 C104 C105 -1.4(7) .
C82 C81 C104 C103 -2.2(7) .
C80 C81 C104 C103 178.6(5) .
C103 C104 C105 C142 -2.6(8) .
C81 C104 C105 C142 177.4(5) .
C103 C104 C105 C106 179.0(5) .
C81 C104 C105 C106 -1.0(7) .
C80 C79 C106 C107 178.0(5) .
C78 C79 C106 C107 -2.5(7) .
C80 C79 C106 C105 -0.3(7) .
C78 C79 C106 C105 179.2(5) .
C104 C105 C106 C107 -176.4(5) .
C142 C105 C106 C107 5.2(7) .
C104 C105 C106 C79 1.9(7) .
C142 C105 C106 C79 -176.5(5) .
C79 C106 C107 C108 2.9(8) .
C105 C106 C107 C108 -178.8(5) .
C106 C107 C108 C77 -1.8(9) .
C78 C77 C108 C107 0.2(9) .
C110 Si5 C111 C112 -157.0(4) .
C114 Si5 C111 C112 85.2(5) .
C117 Si5 C111 C112 -41.4(5) .
C110 Si5 C111 C113 -31.1(5) .
C114 Si5 C111 C113 -148.8(5) .
C117 Si5 C111 C113 84.5(5) .
C110 Si5 C114 C115 -61.5(5) .
C111 Si5 C114 C115 58.0(5) .
C117 Si5 C114 C115 -176.0(4) .
C110 Si5 C114 C116 170.6(5) .
C111 Si5 C114 C116 -69.9(5) .
C117 Si5 C114 C116 56.1(5) .
C110 Si5 C117 C119 -68.0(5) .
C111 Si5 C117 C119 173.5(4) .
C114 Si5 C117 C119 47.5(5) .
C110 Si5 C117 C118 55.3(5) .
C111 Si5 C117 C118 -63.2(5) .
C114 Si5 C117 C118 170.8(4) .
C121 Si6 C122 C123 -63.3(5) .
C125 Si6 C122 C123 55.1(5) .
C128 Si6 C122 C123 178.3(4) .
C121 Si6 C122 C124 61.0(5) .
C125 Si6 C122 C124 179.5(5) .
C128 Si6 C122 C124 -57.4(5) .
C121 Si6 C125 C126 36.7(5) .
C122 Si6 C125 C126 -82.0(5) .
C128 Si6 C125 C126 153.8(5) .
C121 Si6 C125 C127 165.4(4) .
C122 Si6 C125 C127 46.7(5) .
C128 Si6 C125 C127 -77.5(5) .
C121 Si6 C128 C129 91.0(5) .
C122 Si6 C128 C129 -150.3(5) .
C125 Si6 C128 C129 -26.2(6) .
C121 Si6 C128 C130 -35.2(5) .
C122 Si6 C128 C130 83.5(5) .
C125 Si6 C128 C130 -152.5(4) .
C132 Si7 C133 C134 60.1(6) .
C244 Si7 C133 C134 -62.1(16) .
C136 Si7 C133 C134 175.9(5) .
C139 Si7 C133 C134 -55.3(8) .
C132 Si7 C133 C135 -171.8(5) .
C244 Si7 C133 C135 66.0(16) .
C136 Si7 C133 C135 -56.0(6) .
C139 Si7 C133 C135 72.8(8) .
C132 Si7 C136 C138 -61.6(5) .
C244 Si7 C136 C138 52.8(14) .
C133 Si7 C136 C138 -176.9(5) .
C139 Si7 C136 C138 59.1(8) .
C132 Si7 C136 C137 63.4(5) .
C244 Si7 C136 C137 177.8(14) .
C133 Si7 C136 C137 -51.9(5) .
C139 Si7 C136 C137 -175.9(7) .
C132 Si7 C244 C245 -49(3) .
C136 Si7 C244 C245 -162(3) .
C133 Si7 C244 C245 73(3) .
C132 Si7 C244 C246 -168(3) .
C136 Si7 C244 C246 79(3) .
C133 Si7 C244 C246 -46(3) .
C142 C143 Si8 C144 55(2) .
C142 C143 Si8 C147 -61(2) .
C142 C143 Si8 C150 174(2) .
C143 Si8 C144 C145 69.3(6) .
C147 Si8 C144 C145 -177.7(5) .
C150 Si8 C144 C145 -50.2(6) .
C143 Si8 C144 C146 -55.5(5) .
C147 Si8 C144 C146 57.5(5) .
C150 Si8 C144 C146 -175.0(4) .
C143 Si8 C147 C148 157.4(5) .
C144 Si8 C147 C148 43.7(5) .
C150 Si8 C147 C148 -80.6(5) .
C143 Si8 C147 C149 -75.4(5) .
C144 Si8 C147 C149 170.9(5) .
C150 Si8 C147 C149 46.6(5) .
C143 Si8 C150 C152 44.9(5) .
C144 Si8 C150 C152 161.7(4) .
C147 Si8 C150 C152 -74.2(5) .
C143 Si8 C150 C151 171.6(4) .
C144 Si8 C150 C151 -71.5(5) .
C147 Si8 C150 C151 52.6(5) .
C184 C153 C154 C155 -0.4(9) .
C153 C154 C155 C156 -179.3(5) .
C153 C154 C155 C182 0.3(8) .
C154 C155 C156 C157 -179.9(5) .
C182 C155 C156 C157 0.5(8) .
C154 C155 C156 C185 -1.6(8) .
C182 C155 C156 C185 178.8(5) .
C155 C156 C157 C158 177.3(5) .
C185 C156 C157 C158 -1.1(8) .
C155 C156 C157 C180 0.3(8) .
C185 C156 C157 C180 -178.0(5) .
C156 C157 C158 C159 -177.6(5) .
C180 C157 C158 C159 -0.6(8) .
C157 C158 C159 C178 0.3(8) .
C157 C158 C159 C160 176.2(5) .
C158 C159 C160 C161 157.1(8) .
C178 C159 C160 C161 -27.5(12) .
C159 C160 C161 C162 1.8(15) .
C160 C161 C162 C163 -158.6(8) .
C160 C161 C162 C175 27.5(12) .
C175 C162 C163 C164 1.2(8) .
C161 C162 C163 C164 -173.4(5) .
C162 C163 C164 C165 179.5(5) .
C162 C163 C164 C173 3.3(8) .
C163 C164 C165 C166 -172.8(5) .
C173 C164 C165 C166 3.3(8) .
C163 C164 C165 C196 4.7(8) .
C173 C164 C165 C196 -179.1(5) .
C164 C165 C166 C167 177.9(5) .
C196 C165 C166 C167 0.3(8) .
C164 C165 C166 C171 0.0(8) .
C196 C165 C166 C171 -177.5(5) .
C165 C166 C167 C168 -175.7(6) .
C171 C166 C167 C168 2.2(8) .
C166 C167 C168 C169 0.2(9) .
C167 C168 C169 C170 -1.9(10) .
C168 C169 C170 C171 1.0(9) .
C169 C170 C171 C172 179.0(5) .
C169 C170 C171 C166 1.5(8) .
C165 C166 C171 C172 -2.6(8) .
C167 C166 C171 C172 179.4(5) .
C165 C166 C171 C170 175.0(5) .
C167 C166 C171 C170 -3.0(8) .
C170 C171 C172 C173 -175.7(5) .
C166 C171 C172 C173 1.8(8) .
C170 C171 C172 C207 2.2(8) .
C166 C171 C172 C207 179.7(5) .
C171 C172 C173 C174 178.7(5) .
C207 C172 C173 C174 0.8(8) .
C171 C172 C173 C164 1.5(8) .
C207 C172 C173 C164 -176.3(5) .
C165 C164 C173 C172 -4.1(8) .
C163 C164 C173 C172 172.2(5) .
C165 C164 C173 C174 178.6(5) .
C163 C164 C173 C174 -5.1(8) .
C172 C173 C174 C175 -174.5(5) .
C164 C173 C174 C175 2.8(8) .
C173 C174 C175 C162 1.7(8) .
C173 C174 C175 C176 177.4(5) .
C163 C162 C175 C174 -3.6(8) .
C161 C162 C175 C174 170.1(5) .
C163 C162 C175 C176 -178.7(5) .
C161 C162 C175 C176 -5.0(9) .
C174 C175 C176 C177 163.5(7) .
C162 C175 C176 C177 -21.2(11) .
C175 C176 C177 C178 -0.3(13) .
C158 C159 C178 C179 0.4(8) .
C160 C159 C178 C179 -174.8(6) .
C158 C159 C178 C177 176.2(5) .
C160 C159 C178 C177 1.0(9) .
C176 C177 C178 C179 -159.8(7) .
C176 C177 C178 C159 24.2(11) .
C159 C178 C179 C180 -0.9(8) .
C177 C178 C179 C180 -177.3(5) .
C178 C179 C180 C181 178.5(5) .
C178 C179 C180 C157 0.6(8) .
C158 C157 C180 C179 0.2(7) .
C156 C157 C180 C179 177.2(5) .
C158 C157 C180 C181 -177.9(5) .
C156 C157 C180 C181 -0.8(8) .
C179 C180 C181 C182 -177.5(5) .
C157 C180 C181 C182 0.4(8) .
C179 C180 C181 C218 2.8(8) .
C157 C180 C181 C218 -179.2(5) .
C180 C181 C182 C183 179.6(5) .
C218 C181 C182 C183 -0.8(8) .
C180 C181 C182 C155 0.4(8) .
C218 C181 C182 C155 -180.0(5) .
C156 C155 C182 C181 -0.9(8) .
C154 C155 C182 C181 179.5(5) .
C156 C155 C182 C183 179.9(5) .
C154 C155 C182 C183 0.3(8) .
C181 C182 C183 C184 -180.0(5) .
C155 C182 C183 C184 -0.8(8) .
C182 C183 C184 C153 0.7(9) .
C154 C153 C184 C183 -0.1(9) .
C186 Si9 C187 C188 154.5(4) .
C193 Si9 C187 C188 36.0(5) .
C190 Si9 C187 C188 -88.9(5) .
C186 Si9 C187 C189 29.7(5) .
C193 Si9 C187 C189 -88.7(5) .
C190 Si9 C187 C189 146.3(5) .
C186 Si9 C190 C191 55.9(6) .
C187 Si9 C190 C191 -61.4(6) .
C193 Si9 C190 C191 172.8(5) .
C186 Si9 C190 C192 -177.3(6) .
C187 Si9 C190 C192 65.3(7) .
C193 Si9 C190 C192 -60.5(7) .
C186 Si9 C193 C195 67.9(5) .
C187 Si9 C193 C195 -173.9(4) .
C190 Si9 C193 C195 -47.8(5) .
C186 Si9 C193 C194 -56.9(5) .
C187 Si9 C193 C194 61.3(5) .
C190 Si9 C193 C194 -172.7(4) .
C197 Si10 C198 C200 50.6(5) .
C201 Si10 C198 C200 167.9(4) .
C204 Si10 C198 C200 -66.1(5) .
C197 Si10 C198 C199 176.7(4) .
C201 Si10 C198 C199 -65.9(5) .
C204 Si10 C198 C199 60.1(5) .
C197 Si10 C201 C202 85.9(5) .
C198 Si10 C201 C202 -30.8(5) .
C204 Si10 C201 C202 -157.3(5) .
C197 Si10 C201 C203 -39.5(6) .
C198 Si10 C201 C203 -156.2(5) .
C204 Si10 C201 C203 77.2(5) .
C238 Si11 C209 C211 76.6(11) .
C212 Si11 C209 C211 172.3(5) .
C208 Si11 C209 C211 -62.6(5) .
C215 Si11 C209 C211 47.3(6) .
C235 Si11 C209 C211 -166.1(7) .
C238 Si11 C209 C210 -159.2(11) .
C212 Si11 C209 C210 -63.5(6) .
C208 Si11 C209 C210 61.5(5) .
C215 Si11 C209 C210 171.4(5) .
C235 Si11 C209 C210 -41.9(7) .
C208 Si11 C212 C214 -153.6(7) .
C209 Si11 C212 C214 -30.7(8) .
C215 Si11 C212 C214 93.7(8) .
C208 Si11 C212 C213 -27.6(9) .
C209 Si11 C212 C213 95.3(8) .
C215 Si11 C212 C213 -140.3(8) .
C208 Si11 C238 C239 156.3(16) .
C209 Si11 C238 C239 21(2) .
C235 Si11 C238 C239 -92.8(19) .
C208 Si11 C238 C240 37(2) .
C209 Si11 C238 C240 -98(2) .
C235 Si11 C238 C240 148(2) .
C219 Si12 C223 C224 -62.6(5) .
C226 Si12 C223 C224 -177.3(4) .
C220 Si12 C223 C224 56.3(5) .
C219 Si12 C223 C225 61.2(5) .
C226 Si12 C223 C225 -53.5(5) .
C220 Si12 C223 C225 -179.8(4) .
C219 Si12 C226 C228 55.2(6) .
C223 Si12 C226 C228 171.3(5) .
C220 Si12 C226 C228 -61.5(6) .
C219 Si12 C226 C227 -179.5(5) .
C223 Si12 C226 C227 -63.3(5) .
C220 Si12 C226 C227 63.8(5) .
